data_7055681
loop_
_publ_author_name
'Ruiz-Herrera, Brenda Lizette'
'Flores-\'Alamo, Marcos'
'Toscano, Rub\'en Alfredo'
'Escudero, Roberto'
'Sosa-Torres, Martha Elena'

_publ_section_title
;
 Adsorption of water induces a reversible structural phase transition and
 colour change in new nickel(ii) macrocyclic complexes forming flexible
 supramolecular networks
;
_journal_issue 9
_journal_name_full 'New J. Chem.'
_journal_page_first 7465
_journal_paper_doi 10.1039/C6NJ01621A
_journal_volume 40
_journal_year 2016
_chemical_absolute_configuration ad
_chemical_formula_sum 'C68 H108 Li2 N24 Ni4 O35.5'
_chemical_formula_weight 2078.50
_chemical_name_common '2- Ni-tpmc-binuclear complex '
_chemical_name_systematic '[Ni2(tpmc)(?-NO3)](NO3)3 (H2O)2.3H2O'
_space_group_crystal_system triclinic
_space_group_IT_number 1
_space_group_name_Hall 'P 1'
_space_group_name_H-M_alt 'P 1'
_symmetry_space_group_name_Hall 'P 1'
_symmetry_space_group_name_H-M 'P 1'
_atom_sites_solution_hydrogens mixed
_atom_sites_solution_primary direct
_atom_sites_solution_secondary difmap
_audit_creation_method SHELXL-2014
_audit_update_record
;
2015-06-11 deposited with the CCDC.
2016-06-21 downloaded from the CCDC.
;
_cell_angle_alpha 87.453(5)
_cell_angle_beta 89.238(4)
_cell_angle_gamma 83.960(5)
_cell_formula_units_Z 2
_cell_length_a 11.2964(8)
_cell_length_b 18.8819(14)
_cell_length_c 20.7624(13)
_cell_measurement_reflns_used 9995
_cell_measurement_temperature 298(2)
_cell_measurement_theta_max 27.49
_cell_measurement_theta_min 2.17
_cell_volume 4399.5(5)
_computing_cell_refinement 'APEX2 v2012.10.0(Bruker, 2012)'
_computing_data_collection 'APEX2 v2012.10.0(Bruker, 2012)'
_computing_data_reduction 'SAINT V8.27B (Bruker, 2012)'
_computing_molecular_graphics 'XP V 5.1 (Bruker, 1998)'
_computing_publication_material 'CIFTAB V 2013/2 (Sheldrick, 2013)'
_computing_structure_refinement 'SHELXL-2014/1 (Sheldrick, 2014)'
_computing_structure_solution 'SHELXS-2012 (Bruker, 2013)'
_diffrn_ambient_temperature 298(2)
_diffrn_detector_area_resol_mean 8.333
_diffrn_measured_fraction_theta_full 0.993
_diffrn_measured_fraction_theta_max 0.980
_diffrn_measurement_device_type 'Bruker Smart Apex CCD diffractometer 01-670-01'
_diffrn_measurement_method \w-scans
_diffrn_radiation_monochromator graphite
_diffrn_radiation_type MoK\a
_diffrn_radiation_wavelength 0.71073
_diffrn_reflns_av_R_equivalents 0.0498
_diffrn_reflns_av_unetI/netI 0.0935
_diffrn_reflns_Laue_measured_fraction_full 0.993
_diffrn_reflns_Laue_measured_fraction_max 0.980
_diffrn_reflns_limit_h_max 11
_diffrn_reflns_limit_h_min -14
_diffrn_reflns_limit_k_max 24
_diffrn_reflns_limit_k_min -24
_diffrn_reflns_limit_l_max 26
_diffrn_reflns_limit_l_min -26
_diffrn_reflns_number 43154
_diffrn_reflns_point_group_measured_fraction_full 0.725
_diffrn_reflns_point_group_measured_fraction_max 0.692
_diffrn_reflns_theta_full 25.242
_diffrn_reflns_theta_max 27.641
_diffrn_reflns_theta_min 1.432
_diffrn_source 'fine-focus sealed tube'
_exptl_absorpt_coefficient_mu 0.944
_exptl_absorpt_correction_T_max 0.8379
_exptl_absorpt_correction_T_min 0.7159
_exptl_absorpt_correction_type multi-scan
_exptl_absorpt_process_details '(Sheldrick, 2012)'
_exptl_crystal_colour violet
_exptl_crystal_density_diffrn 1.569
_exptl_crystal_description prism
_exptl_crystal_F_000 2172
_exptl_crystal_size_max 0.383
_exptl_crystal_size_mid 0.229
_exptl_crystal_size_min 0.196
_refine_diff_density_max 0.699
_refine_diff_density_min -1.992
_refine_diff_density_rms 0.131
_refine_ls_abs_structure_details
;
 Flack x determined using 5540 quotients [(I+)-(I-)]/[(I+)+(I-)]
 (Parsons, Flack and Wagner, Acta Cryst. B69 (2013) 249-259).
;
_refine_ls_abs_structure_Flack 0.423(12)
_refine_ls_extinction_method none
_refine_ls_goodness_of_fit_ref 1.017
_refine_ls_hydrogen_treatment mixed
_refine_ls_matrix_type full
_refine_ls_number_parameters 2524
_refine_ls_number_reflns 28357
_refine_ls_number_restraints 83
_refine_ls_restrained_S_all 1.016
_refine_ls_R_factor_all 0.0846
_refine_ls_R_factor_gt 0.0626
_refine_ls_shift/su_max 0.000
_refine_ls_shift/su_mean 0.000
_refine_ls_structure_factor_coef Fsqd
_refine_ls_weighting_details 'w=1/[\s^2^(Fo^2^)+(0.1006P)^2^] where P=(Fo^2^+2Fc^2^)/3'
_refine_ls_weighting_scheme calc
_refine_ls_wR_factor_gt 0.1556
_refine_ls_wR_factor_ref 0.1705
_reflns_Friedel_coverage 0.412
_reflns_Friedel_fraction_full 0.458
_reflns_Friedel_fraction_max 0.404
_reflns_number_gt 21920
_reflns_number_total 28357
_reflns_threshold_expression 'I > 2\s(I)'
_cod_data_source_file c6nj01621a2.cif
_cod_data_source_block 393ATC13
_cod_depositor_comments 'Adding full bibliography for 7055680--7055681.cif.'
_cod_database_code 7055681
_shelx_space_group_comment
;
The symmetry employed for this shelxl refinement is uniquely defined
by the following loop, which should always be used as a source of
symmetry information in preference to the above space-group names.
They are only intended as comments.
;
_shelx_estimated_absorpt_t_min 0.714
_shelx_estimated_absorpt_t_max 0.837
_shelxl_version_number 2014-1

loop_
_space_group_symop_operation_xyz
'x, y, z'

loop_
_atom_site_label
_atom_site_type_symbol
_atom_site_fract_x
_atom_site_fract_y
_atom_site_fract_z
_atom_site_U_iso_or_equiv
_atom_site_adp_type
_atom_site_occupancy
_atom_site_site_symmetry_order
_atom_site_calc_flag
_atom_site_refinement_flags_posn
_atom_site_refinement_flags_adp
Ni1 Ni 0.66672(9) 0.62952(6) 0.33426(5) 0.0123(2) Uani 1 1 d . .
Ni2 Ni 0.62541(9) 0.61542(6) 0.13753(5) 0.0132(2) Uani 1 1 d . .
N1 N 0.7584(7) 0.7231(4) 0.3334(3) 0.0166(16) Uani 1 1 d . .
C2 C 0.6719(9) 0.7827(5) 0.3554(5) 0.021(2) Uani 1 1 d . .
H2A H 0.6457 0.8133 0.3184 0.026 Uiso 1 1 calc R U
H2B H 0.7117 0.8111 0.3845 0.026 Uiso 1 1 calc R U
C3 C 0.5625(8) 0.7561(5) 0.3898(4) 0.019(2) Uani 1 1 d . .
H3A H 0.5851 0.7366 0.4325 0.023 Uiso 1 1 calc R U
H3B H 0.5021 0.7960 0.3949 0.023 Uiso 1 1 calc R U
N4 N 0.5124(6) 0.7009(4) 0.3535(3) 0.0173(16) Uani 1 1 d . .
C5 C 0.4444(8) 0.7367(5) 0.2972(4) 0.0179(19) Uani 1 1 d . .
H5A H 0.4918 0.7719 0.2775 0.021 Uiso 1 1 calc R U
H5B H 0.3722 0.7622 0.3137 0.021 Uiso 1 1 calc R U
C6 C 0.4092(8) 0.6894(5) 0.2442(4) 0.0143(18) Uani 1 1 d . .
H6A H 0.3287 0.6774 0.2518 0.017 Uiso 1 1 calc R U
H6B H 0.4623 0.6455 0.2446 0.017 Uiso 1 1 calc R U
C7 C 0.4169(9) 0.7294(5) 0.1781(4) 0.021(2) Uani 1 1 d . .
H7A H 0.3375 0.7502 0.1663 0.026 Uiso 1 1 calc R U
H7B H 0.4654 0.7683 0.1827 0.026 Uiso 1 1 calc R U
N8 N 0.4667(7) 0.6858(4) 0.1247(3) 0.0177(17) Uani 1 1 d . .
C9 C 0.5023(9) 0.7347(5) 0.0709(4) 0.023(2) Uani 1 1 d . .
H9A H 0.4408 0.7742 0.0648 0.028 Uiso 1 1 calc R U
H9B H 0.5101 0.7092 0.0313 0.028 Uiso 1 1 calc R U
C10 C 0.6202(9) 0.7633(5) 0.0854(5) 0.026(2) Uani 1 1 d . .
H10A H 0.6476 0.7879 0.0469 0.031 Uiso 1 1 calc R U
H10B H 0.6069 0.7978 0.1186 0.031 Uiso 1 1 calc R U
N11 N 0.7141(7) 0.7071(4) 0.1068(3) 0.0185(17) Uani 1 1 d . .
C12 C 0.7995(9) 0.7329(6) 0.1516(4) 0.023(2) Uani 1 1 d . .
H12A H 0.8398 0.7700 0.1294 0.027 Uiso 1 1 calc R U
H12B H 0.8592 0.6939 0.1633 0.027 Uiso 1 1 calc R U
C13 C 0.7396(8) 0.7629(5) 0.2142(4) 0.0180(19) Uani 1 1 d . .
H13A H 0.7231 0.8143 0.2090 0.022 Uiso 1 1 calc R U
H13B H 0.6646 0.7430 0.2218 0.022 Uiso 1 1 calc R U
C14 C 0.8215(9) 0.7438(5) 0.2716(4) 0.021(2) Uani 1 1 d . .
H14A H 0.8795 0.7046 0.2605 0.025 Uiso 1 1 calc R U
H14B H 0.8646 0.7844 0.2794 0.025 Uiso 1 1 calc R U
N15 N 0.7285(7) 0.6205(4) 0.4281(3) 0.0181(17) Uani 1 1 d . .
C16 C 0.8064(8) 0.6664(5) 0.4403(4) 0.0166(19) Uani 1 1 d . .
C17 C 0.8467(9) 0.6744(5) 0.5021(4) 0.022(2) Uani 1 1 d . .
H17 H 0.9012 0.7069 0.5090 0.026 Uiso 1 1 calc R U
C18 C 0.8060(9) 0.6342(6) 0.5535(4) 0.024(2) Uani 1 1 d . .
H18 H 0.8306 0.6398 0.5954 0.029 Uiso 1 1 calc R U
C19 C 0.7255(9) 0.5843(6) 0.5399(5) 0.024(2) Uani 1 1 d . .
H19 H 0.6984 0.5548 0.5727 0.029 Uiso 1 1 calc R U
C20 C 0.6879(8) 0.5799(5) 0.4782(4) 0.0182(19) Uani 1 1 d . .
H20 H 0.6329 0.5482 0.4699 0.022 Uiso 1 1 calc R U
C21 C 0.8511(8) 0.7057(5) 0.3824(4) 0.019(2) Uani 1 1 d . .
H21A H 0.8797 0.7494 0.3956 0.023 Uiso 1 1 calc R U
H21B H 0.9176 0.6767 0.3635 0.023 Uiso 1 1 calc R U
N22 N 0.5425(7) 0.5559(4) 0.3489(3) 0.0162(16) Uani 1 1 d . .
C23 C 0.4340(8) 0.5861(5) 0.3672(4) 0.0160(19) Uani 1 1 d . .
C24 C 0.3320(9) 0.5506(6) 0.3635(4) 0.024(2) Uani 1 1 d . .
H24 H 0.2576 0.5724 0.3750 0.029 Uiso 1 1 calc R U
C25 C 0.3460(10) 0.4805(6) 0.3417(5) 0.033(3) Uani 1 1 d . .
H25 H 0.2802 0.4554 0.3375 0.039 Uiso 1 1 calc R U
C26 C 0.4582(10) 0.4498(5) 0.3267(5) 0.027(2) Uani 1 1 d . .
H26 H 0.4695 0.4027 0.3147 0.032 Uiso 1 1 calc R U
C27 C 0.5529(9) 0.4889(5) 0.3296(4) 0.021(2) Uani 1 1 d . .
H27 H 0.6278 0.4680 0.3176 0.025 Uiso 1 1 calc R U
C28 C 0.4312(8) 0.6597(5) 0.3927(4) 0.021(2) Uani 1 1 d . .
H28A H 0.3509 0.6835 0.3906 0.025 Uiso 1 1 calc R U
H28B H 0.4559 0.6565 0.4374 0.025 Uiso 1 1 calc R U
N29 N 0.5066(7) 0.5412(4) 0.1500(3) 0.0178(17) Uani 1 1 d . .
C30 C 0.3936(8) 0.5665(5) 0.1331(4) 0.018(2) Uani 1 1 d . .
C31 C 0.2994(10) 0.5231(7) 0.1375(5) 0.032(3) Uani 1 1 d . .
H31 H 0.2220 0.5414 0.1272 0.038 Uiso 1 1 calc R U
C32 C 0.3254(12) 0.4527(7) 0.1575(5) 0.042(3) Uani 1 1 d . .
H32 H 0.2653 0.4225 0.1594 0.051 Uiso 1 1 calc R U
C33 C 0.4417(12) 0.4261(7) 0.1750(5) 0.039(3) Uani 1 1 d . .
H33 H 0.4602 0.3788 0.1890 0.046 Uiso 1 1 calc R U
C34 C 0.5270(10) 0.4729(5) 0.1708(4) 0.026(2) Uani 1 1 d . .
H34 H 0.6041 0.4560 0.1831 0.031 Uiso 1 1 calc R U
C35 C 0.3767(8) 0.6402(5) 0.1019(4) 0.0171(19) Uani 1 1 d . .
H35A H 0.3836 0.6371 0.0555 0.021 Uiso 1 1 calc R U
H35B H 0.2974 0.6622 0.1118 0.021 Uiso 1 1 calc R U
N36 N 0.6489(7) 0.5924(4) 0.0401(3) 0.0162(17) Uani 1 1 d . .
C37 C 0.7245(9) 0.6344(5) 0.0091(4) 0.020(2) Uani 1 1 d . .
C38 C 0.7496(8) 0.6282(5) -0.0562(4) 0.019(2) Uani 1 1 d . .
H38 H 0.8052 0.6550 -0.0762 0.023 Uiso 1 1 calc R U
C39 C 0.6932(9) 0.5832(5) -0.0906(4) 0.026(2) Uani 1 1 d . .
H39 H 0.7087 0.5795 -0.1345 0.031 Uiso 1 1 calc R U
C40 C 0.6115(9) 0.5424(6) -0.0599(4) 0.027(2) Uani 1 1 d . .
H40 H 0.5716 0.5110 -0.0827 0.033 Uiso 1 1 calc R U
C41 C 0.5913(9) 0.5498(5) 0.0056(4) 0.021(2) Uani 1 1 d . .
H41 H 0.5351 0.5239 0.0261 0.026 Uiso 1 1 calc R U
C42 C 0.7908(9) 0.6797(5) 0.0508(4) 0.022(2) Uani 1 1 d . .
H42A H 0.8154 0.7197 0.0250 0.026 Uiso 1 1 calc R U
H42B H 0.8618 0.6518 0.0673 0.026 Uiso 1 1 calc R U
N201 N 0.7493(7) 0.5765(5) 0.2331(4) 0.027(2) Uani 1 1 d . .
O201 O 0.8048(5) 0.5618(3) 0.2867(3) 0.0174(14) Uani 1 1 d . .
O202 O 0.7761(6) 0.5506(4) 0.1789(3) 0.0204(15) Uani 1 1 d . .
O203 O 0.6548(6) 0.6223(4) 0.2354(3) 0.0184(14) Uani 1 1 d . .
Li1 Li 0.9731(14) 0.5221(11) 0.2894(8) 0.031(4) Uani 1 1 d D .
O1 O 0.9773(7) 0.4504(5) 0.2222(4) 0.039(2) Uani 1 1 d D .
H1 H 0.920(6) 0.427(5) 0.223(4) 0.059 Uiso 1 1 d D U
N205 N 1.0710(8) 0.6239(6) 0.2042(5) 0.041(3) Uani 1 1 d . .
O213 O 1.0690(7) 0.6044(5) 0.2652(4) 0.049(2) Uani 1 1 d . .
O214 O 1.0280(8) 0.5876(5) 0.1642(5) 0.050(2) Uani 1 1 d . .
O215 O 1.1145(8) 0.6798(5) 0.1888(4) 0.047(2) Uani 1 1 d . .
N206 N 1.0610(8) 0.4822(5) 0.4135(4) 0.030(2) Uani 1 1 d . .
O216 O 1.0493(7) 0.4574(5) 0.3600(4) 0.043(2) Uani 1 1 d . .
O217 O 1.1171(8) 0.4515(6) 0.4570(4) 0.067(3) Uani 1 1 d . .
O218 O 1.0118(9) 0.5439(6) 0.4210(6) 0.076(3) Uani 1 1 d . .
Ni3 Ni 1.16123(10) 1.13309(6) 0.33977(5) 0.0148(2) Uani 1 1 d . .
Ni4 Ni 1.15745(9) 1.13038(6) 0.14070(5) 0.0151(3) Uani 1 1 d . .
N51 N 0.9756(6) 1.1290(4) 0.3620(3) 0.0192(16) Uani 1 1 d . .
C52 C 0.9274(8) 1.2033(5) 0.3782(4) 0.024(2) Uani 1 1 d . .
H52A H 0.8689 1.2009 0.4127 0.029 Uiso 1 1 calc R U
H52B H 0.8874 1.2268 0.3408 0.029 Uiso 1 1 calc R U
C53 C 1.0251(8) 1.2475(5) 0.3991(4) 0.0194(19) Uani 1 1 d . .
H53A H 0.9919 1.2966 0.4031 0.023 Uiso 1 1 calc R U
H53B H 1.0544 1.2296 0.4411 0.023 Uiso 1 1 calc R U
N54 N 1.1261(6) 1.2447(4) 0.3518(3) 0.0157(15) Uani 1 1 d . .
C55 C 1.0883(9) 1.2913(5) 0.2940(4) 0.023(2) Uani 1 1 d . .
H55A H 1.0886 1.3405 0.3056 0.028 Uiso 1 1 calc R U
H55B H 1.0066 1.2841 0.2846 0.028 Uiso 1 1 calc R U
C56 C 1.1612(8) 1.2812(5) 0.2321(4) 0.0154(18) Uani 1 1 d . .
H56A H 1.2064 1.2346 0.2338 0.018 Uiso 1 1 calc R U
H56B H 1.2169 1.3169 0.2279 0.018 Uiso 1 1 calc R U
C57 C 1.0786(9) 1.2879(5) 0.1738(4) 0.020(2) Uani 1 1 d . .
H57A H 0.9997 1.2792 0.1891 0.024 Uiso 1 1 calc R U
H57B H 1.0735 1.3369 0.1571 0.024 Uiso 1 1 calc R U
N58 N 1.1098(7) 1.2411(4) 0.1193(3) 0.0177(16) Uani 1 1 d . .
C59 C 1.0024(8) 1.2389(5) 0.0790(4) 0.024(2) Uani 1 1 d . .
H59A H 1.0265 1.2203 0.0375 0.029 Uiso 1 1 calc R U
H59B H 0.9643 1.2870 0.0715 0.029 Uiso 1 1 calc R U
C60 C 0.9137(8) 1.1929(6) 0.1106(4) 0.026(2) Uani 1 1 d . .
H60A H 0.8761 1.2174 0.1468 0.031 Uiso 1 1 calc R U
H60B H 0.8522 1.1866 0.0799 0.031 Uiso 1 1 calc R U
N61 N 0.9697(7) 1.1219(4) 0.1337(3) 0.0202(17) Uani 1 1 d . .
C62 C 0.9076(8) 1.0935(6) 0.1916(4) 0.023(2) Uani 1 1 d . .
H62A H 0.9508 1.0486 0.2061 0.028 Uiso 1 1 calc R U
H62B H 0.8287 1.0837 0.1792 0.028 Uiso 1 1 calc R U
C63 C 0.8955(7) 1.1433(5) 0.2481(4) 0.0165(18) Uani 1 1 d . .
H63A H 0.8207 1.1735 0.2448 0.020 Uiso 1 1 calc R U
H63B H 0.9596 1.1737 0.2460 0.020 Uiso 1 1 calc R U
C64 C 0.8998(8) 1.1005(6) 0.3127(4) 0.023(2) Uani 1 1 d . .
H64A H 0.8194 1.1004 0.3297 0.027 Uiso 1 1 calc R U
H64B H 0.9301 1.0515 0.3053 0.027 Uiso 1 1 calc R U
N65 N 1.1763(7) 1.1017(4) 0.4366(3) 0.0176(15) Uani 1 1 d . .
C66 C 1.0764(7) 1.0833(4) 0.4636(4) 0.0147(16) Uani 1 1 d . .
C67 C 1.0688(9) 1.0619(5) 0.5291(4) 0.0231(19) Uani 1 1 d . .
H67 H 0.9991 1.0469 0.5468 0.028 Uiso 1 1 calc R U
C68 C 1.1709(10) 1.0642(5) 0.5671(4) 0.028(2) Uani 1 1 d . .
H68 H 1.1684 1.0534 0.6112 0.033 Uiso 1 1 calc R U
C69 C 1.2730(10) 1.0825(5) 0.5384(4) 0.030(2) Uani 1 1 d . .
H69 H 1.3427 1.0808 0.5620 0.037 Uiso 1 1 calc R U
C70 C 1.2725(8) 1.1036(5) 0.4733(4) 0.0209(18) Uani 1 1 d . .
H70 H 1.3408 1.1196 0.4548 0.025 Uiso 1 1 calc R U
C71 C 0.9726(8) 1.0794(5) 0.4202(4) 0.024(2) Uani 1 1 d . .
H71A H 0.8994 1.0913 0.4442 0.028 Uiso 1 1 calc R U
H71B H 0.9727 1.0309 0.4065 0.028 Uiso 1 1 calc R U
N72 N 1.3323(7) 1.1585(4) 0.3348(3) 0.0157(16) Uani 1 1 d . .
C73 C 1.3458(8) 1.2229(5) 0.3563(4) 0.0184(19) Uani 1 1 d . .
C74 C 1.4590(9) 1.2467(6) 0.3617(5) 0.026(2) Uani 1 1 d . .
H74 H 1.4674 1.2915 0.3766 0.031 Uiso 1 1 calc R U
C75 C 1.5584(9) 1.2012(6) 0.3440(5) 0.034(2) Uani 1 1 d . .
H75 H 1.6345 1.2155 0.3470 0.040 Uiso 1 1 calc R U
C76 C 1.5428(9) 1.1343(6) 0.3216(5) 0.030(2) Uani 1 1 d . .
H76 H 1.6079 1.1030 0.3099 0.036 Uiso 1 1 calc R U
C77 C 1.4293(8) 1.1157(5) 0.3172(4) 0.022(2) Uani 1 1 d . .
H77 H 1.4186 1.0715 0.3014 0.026 Uiso 1 1 calc R U
C78 C 1.2362(9) 1.2661(6) 0.3797(4) 0.026(2) Uani 1 1 d . .
H78A H 1.2316 1.2606 0.4264 0.031 Uiso 1 1 calc R U
H78B H 1.2419 1.3161 0.3686 0.031 Uiso 1 1 calc R U
N79 N 1.3260(7) 1.1625(4) 0.1334(3) 0.0193(17) Uani 1 1 d . .
C80 C 1.3279(8) 1.2294(5) 0.1072(4) 0.0194(19) Uani 1 1 d . .
C81 C 1.4318(9) 1.2623(5) 0.1021(4) 0.030(2) Uani 1 1 d . .
H81 H 1.4309 1.3081 0.0835 0.036 Uiso 1 1 calc R U
C82 C 1.5363(10) 1.2266(6) 0.1251(5) 0.038(3) Uani 1 1 d . .
H82 H 1.6063 1.2485 0.1240 0.046 Uiso 1 1 calc R U
C83 C 1.5352(9) 1.1560(6) 0.1503(5) 0.035(3) Uani 1 1 d . .
H83 H 1.6049 1.1296 0.1645 0.042 Uiso 1 1 calc R U
C84 C 1.4284(9) 1.1272(6) 0.1533(4) 0.024(2) Uani 1 1 d . .
H84 H 1.4275 1.0808 0.1700 0.029 Uiso 1 1 calc R U
C85 C 1.2099(8) 1.2647(5) 0.0809(4) 0.0195(19) Uani 1 1 d . .
H85A H 1.2085 1.3160 0.0820 0.023 Uiso 1 1 calc R U
H85B H 1.2019 1.2525 0.0364 0.023 Uiso 1 1 calc R U
N86 N 1.1571(7) 1.0985(4) 0.0461(3) 0.0194(17) Uani 1 1 d . .
C87 C 1.0528(8) 1.0777(5) 0.0295(4) 0.0169(18) Uani 1 1 d . .
C88 C 1.0325(9) 1.0597(5) -0.0342(4) 0.024(2) Uani 1 1 d . .
H88 H 0.9609 1.0430 -0.0447 0.029 Uiso 1 1 calc R U
C89 C 1.1168(9) 1.0666(5) -0.0800(4) 0.028(2) Uani 1 1 d . .
H89 H 1.1022 1.0573 -0.1226 0.033 Uiso 1 1 calc R U
C90 C 1.2261(9) 1.0879(5) -0.0627(4) 0.025(2) Uani 1 1 d . .
H90 H 1.2875 1.0900 -0.0928 0.029 Uiso 1 1 calc R U
C91 C 1.2408(8) 1.1058(5) 0.0008(4) 0.024(2) Uani 1 1 d . .
H91 H 1.3111 1.1235 0.0121 0.029 Uiso 1 1 calc R U
C92 C 0.9671(8) 1.0675(6) 0.0836(4) 0.025(2) Uani 1 1 d . .
H92A H 0.9858 1.0204 0.1037 0.030 Uiso 1 1 calc R U
H92B H 0.8873 1.0701 0.0663 0.030 Uiso 1 1 calc R U
N202 N 1.1833(7) 1.0595(4) 0.2439(4) 0.0188(17) Uani 1 1 d . .
O204 O 1.1950(5) 1.0311(3) 0.3009(3) 0.0144(13) Uani 1 1 d . .
O205 O 1.1980(6) 1.0286(4) 0.1907(3) 0.0233(11) Uani 1 1 d . .
O206 O 1.1538(7) 1.1275(4) 0.2397(3) 0.0233(11) Uani 1 1 d . .
Li2 Li 1.1074(18) 0.8482(12) 0.2537(9) 0.043(5) Uani 1 1 d D .
O2 O 1.2475(7) 0.8824(4) 0.2103(3) 0.0307(17) Uani 1 1 d D .
H2 H 1.301(5) 0.892(6) 0.2337(15) 0.046 Uiso 1 1 d D U
O5 O 1.0732(8) 0.9142(4) 0.3217(4) 0.041(2) Uani 1 1 d D .
H5C H 1.097(11) 0.956(3) 0.320(5) 0.062 Uiso 1 1 d D U
H5D H 1.048(11) 0.908(5) 0.360(2) 0.062 Uiso 1 1 d D U
O6 O 0.9761(8) 0.8783(5) 0.1959(4) 0.050(2) Uani 1 1 d D .
H6C H 0.991(11) 0.884(6) 0.1558(17) 0.075 Uiso 1 1 d D U
H6D H 0.931(7) 0.915(4) 0.206(3) 0.075 Uiso 1 1 d D U
O7 O 1.1280(8) 0.7595(5) 0.3015(4) 0.0398(19) Uani 1 1 d D .
H7C H 1.117(12) 0.717(2) 0.292(3) 0.060 Uiso 1 1 d D U
H7D H 1.137(12) 0.7584(19) 0.3420(11) 0.060 Uiso 1 1 d D U
Ni5 Ni 0.84383(9) 0.36904(6) 0.64596(5) 0.0123(2) Uani 1 1 d . .
Ni6 Ni 0.87998(9) 0.38839(6) 0.84191(5) 0.0131(2) Uani 1 1 d . .
N101 N 0.7471(6) 0.2766(4) 0.6491(3) 0.0115(15) Uani 1 1 d . .
C102 C 0.8334(8) 0.2155(5) 0.6293(4) 0.021(2) Uani 1 1 d . .
H101 H 0.7933 0.1856 0.6017 0.025 Uiso 1 1 calc R U
H102 H 0.8597 0.1869 0.6675 0.025 Uiso 1 1 calc R U
C103 C 0.9417(9) 0.2402(5) 0.5936(4) 0.019(2) Uani 1 1 d . .
H103 H 1.0003 0.1996 0.5877 0.023 Uiso 1 1 calc R U
H104 H 0.9179 0.2602 0.5513 0.023 Uiso 1 1 calc R U
N104 N 0.9958(6) 0.2942(4) 0.6295(3) 0.0145(15) Uani 1 1 d . .
C105 C 1.0617(8) 0.2587(5) 0.6857(4) 0.0180(19) Uani 1 1 d . U
H105 H 1.1344 0.2328 0.6701 0.022 Uiso 1 1 calc R U
H106 H 1.0136 0.2239 0.7057 0.022 Uiso 1 1 calc R U
C106 C 1.0948(8) 0.3089(5) 0.7382(4) 0.0169(18) Uani 1 1 d . U
H107 H 1.1761 0.3201 0.7318 0.020 Uiso 1 1 calc R U
H108 H 1.0425 0.3531 0.7357 0.020 Uiso 1 1 calc R U
C107 C 1.0814(9) 0.2705(5) 0.8045(4) 0.023(2) Uani 1 1 d . U
H109 H 1.0277 0.2342 0.8002 0.027 Uiso 1 1 calc R U
H110 H 1.1584 0.2465 0.8169 0.027 Uiso 1 1 calc R U
N108 N 1.0358(6) 0.3177(4) 0.8578(3) 0.0135(15) Uani 1 1 d . .
C109 C 0.9980(8) 0.2702(5) 0.9123(4) 0.019(2) Uani 1 1 d . .
H111 H 0.9900 0.2967 0.9514 0.023 Uiso 1 1 calc R U
H112 H 1.0588 0.2305 0.9195 0.023 Uiso 1 1 calc R U
C110 C 0.8808(8) 0.2419(5) 0.8984(4) 0.020(2) Uani 1 1 d . .
H113 H 0.8527 0.2181 0.9371 0.024 Uiso 1 1 calc R U
H114 H 0.8934 0.2070 0.8655 0.024 Uiso 1 1 calc R U
N111 N 0.7854(6) 0.3012(4) 0.8756(3) 0.0148(15) Uani 1 1 d . .
C112 C 0.7020(9) 0.2710(6) 0.8293(4) 0.023(2) Uani 1 1 d . .
H115 H 0.6645 0.2330 0.8517 0.027 Uiso 1 1 calc R U
H116 H 0.6397 0.3081 0.8166 0.027 Uiso 1 1 calc R U
C113 C 0.7634(8) 0.2420(5) 0.7688(4) 0.0188(19) Uani 1 1 d . .
H117 H 0.7838 0.1910 0.7750 0.023 Uiso 1 1 calc R U
H118 H 0.8365 0.2639 0.7613 0.023 Uiso 1 1 calc R U
C114 C 0.6817(9) 0.2574(6) 0.7091(4) 0.023(2) Uani 1 1 d . .
H119 H 0.6416 0.2155 0.7020 0.027 Uiso 1 1 calc R U
H120 H 0.6212 0.2961 0.7182 0.027 Uiso 1 1 calc R U
N115 N 0.7840(6) 0.3769(4) 0.5518(3) 0.0131(15) Uani 1 1 d . .
C116 C 0.7035(8) 0.3311(5) 0.5395(4) 0.019(2) Uani 1 1 d . .
C117 C 0.6669(8) 0.3190(5) 0.4781(4) 0.0184(19) Uani 1 1 d . .
H121 H 0.6130 0.2863 0.4709 0.022 Uiso 1 1 calc R U
C118 C 0.7142(9) 0.3580(5) 0.4274(4) 0.022(2) Uani 1 1 d . .
H122 H 0.6918 0.3512 0.3854 0.027 Uiso 1 1 calc R U
C119 C 0.7919(9) 0.4054(5) 0.4382(4) 0.019(2) Uani 1 1 d . .
H123 H 0.8204 0.4329 0.4043 0.023 Uiso 1 1 calc R U
C120 C 0.8293(8) 0.4127(5) 0.5019(4) 0.0177(19) Uani 1 1 d . .
H124 H 0.8869 0.4431 0.5093 0.021 Uiso 1 1 calc R U
C121 C 0.6535(8) 0.2948(5) 0.5989(4) 0.0168(19) Uani 1 1 d . .
H125 H 0.5889 0.3262 0.6167 0.020 Uiso 1 1 calc R U
H126 H 0.6216 0.2516 0.5869 0.020 Uiso 1 1 calc R U
N122 N 0.9687(6) 0.4404(4) 0.6306(3) 0.0148(16) Uani 1 1 d . .
C123 C 1.0763(8) 0.4091(6) 0.6119(4) 0.023(2) Uani 1 1 d . .
C124 C 1.1760(9) 0.4443(6) 0.6140(4) 0.026(2) Uani 1 1 d . .
H127 H 1.2497 0.4213 0.6027 0.031 Uiso 1 1 calc R U
C125 C 1.1677(9) 0.5131(6) 0.6327(5) 0.026(2) Uani 1 1 d . .
H128 H 1.2353 0.5371 0.6344 0.031 Uiso 1 1 calc R U
C126 C 1.0566(10) 0.5467(6) 0.6492(4) 0.027(2) Uani 1 1 d . .
H129 H 1.0478 0.5942 0.6602 0.033 Uiso 1 1 calc R U
C127 C 0.9610(8) 0.5084(5) 0.6488(4) 0.0178(19) Uani 1 1 d . .
H130 H 0.8872 0.5301 0.6616 0.021 Uiso 1 1 calc R U
C128 C 1.0751(8) 0.3354(6) 0.5879(4) 0.023(2) Uani 1 1 d . .
H131 H 1.0470 0.3383 0.5439 0.027 Uiso 1 1 calc R U
H132 H 1.1552 0.3113 0.5885 0.027 Uiso 1 1 calc R U
N129 N 1.0013(7) 0.4608(4) 0.8273(3) 0.0180(17) Uani 1 1 d . .
C130 C 1.1116(8) 0.4376(5) 0.8465(4) 0.020(2) Uani 1 1 d . .
C131 C 1.2046(9) 0.4789(6) 0.8432(5) 0.027(2) Uani 1 1 d . .
C132 C 1.1814(11) 0.5489(6) 0.8195(5) 0.035(3) Uani 1 1 d . .
H133 H 1.2425 0.5783 0.8156 0.042 Uiso 1 1 calc R U
C133 C 1.0677(11) 0.5745(6) 0.8019(5) 0.036(3) Uani 1 1 d . .
H134 H 1.0505 0.6217 0.7873 0.043 Uiso 1 1 calc R U
C134 C 0.9794(9) 0.5297(5) 0.8060(4) 0.022(2) Uani 1 1 d . .
H135 H 0.9025 0.5471 0.7939 0.027 Uiso 1 1 calc R U
C135 C 1.1274(9) 0.3622(6) 0.8766(4) 0.026(2) Uani 1 1 d . .
H136 H 1.2048 0.3396 0.8641 0.031 Uiso 1 1 calc R U
H137 H 1.1262 0.3649 0.9231 0.031 Uiso 1 1 calc R U
N136 N 0.8557(7) 0.4148(4) 0.9382(4) 0.0181(17) Uani 1 1 d . .
C137 C 0.7784(8) 0.3768(5) 0.9710(4) 0.019(2) Uani 1 1 d . .
C138 C 0.7546(10) 0.3839(6) 1.0361(4) 0.027(2) Uani 1 1 d . .
H138 H 0.6993 0.3577 1.0572 0.032 Uiso 1 1 calc R U
C139 C 0.8152(8) 0.4309(5) 1.0687(4) 0.022(2) Uani 1 1 d . .
H139 H 0.8022 0.4365 1.1126 0.027 Uiso 1 1 calc R U
C140 C 0.8936(9) 0.4687(6) 1.0361(4) 0.024(2) Uani 1 1 d . .
H140 H 0.9342 0.5008 1.0576 0.029 Uiso 1 1 calc R U
C141 C 0.9140(8) 0.4598(5) 0.9702(4) 0.021(2) Uani 1 1 d . .
C142 C 0.7121(9) 0.3297(6) 0.9303(5) 0.026(2) Uani 1 1 d . .
H141 H 0.6880 0.2903 0.9571 0.032 Uiso 1 1 calc R U
H142 H 0.6407 0.3570 0.9136 0.032 Uiso 1 1 calc R U
N203 N 0.7590(8) 0.4273(4) 0.7450(4) 0.0250(19) Uani 1 1 d . .
O207 O 0.7055(5) 0.4410(3) 0.6909(3) 0.0150(13) Uani 1 1 d . .
O208 O 0.7313(5) 0.4535(3) 0.7992(3) 0.0165(13) Uani 1 1 d . .
O209 O 0.8530(6) 0.3807(4) 0.7436(3) 0.0160(13) Uani 1 1 d . .
Li3 Li 0.5352(15) 0.4849(9) 0.6863(8) 0.027(4) Uani 1 1 d D .
O3 O 0.5353(7) 0.5561(4) 0.7540(3) 0.0300(17) Uani 1 1 d D .
H3 H 0.567(9) 0.592(3) 0.742(2) 0.045 Uiso 1 1 d D U
N207 N 0.4355(8) 0.3863(5) 0.7725(5) 0.035(2) Uani 1 1 d . .
O219 O 0.4393(7) 0.4052(5) 0.7141(4) 0.042(2) Uani 1 1 d . .
O220 O 0.3880(7) 0.3331(5) 0.7898(4) 0.045(2) Uani 1 1 d . .
O221 O 0.4790(7) 0.4244(5) 0.8131(4) 0.045(2) Uani 1 1 d . .
N208 N 0.4537(7) 0.5164(4) 0.5638(4) 0.0190(17) Uani 1 1 d . .
O222 O 0.4574(7) 0.5489(4) 0.6152(4) 0.041(2) Uani 1 1 d . .
O223 O 0.3949(7) 0.5444(6) 0.5175(4) 0.055(3) Uani 1 1 d . .
O224 O 0.5086(8) 0.4578(4) 0.5609(5) 0.059(3) Uani 1 1 d . .
Ni7 Ni 0.34435(9) 0.86969(6) 0.83526(5) 0.0130(2) Uani 1 1 d . .
Ni8 Ni 0.38040(10) 0.86858(6) 0.63630(5) 0.0133(2) Uani 1 1 d . .
N151 N 0.5282(7) 0.8741(5) 0.8561(3) 0.0193(17) Uani 1 1 d . .
C152 C 0.5719(8) 0.8003(5) 0.8815(4) 0.0196(19) Uani 1 1 d . .
H151 H 0.6272 0.8038 0.9163 0.023 Uiso 1 1 calc R U
H152 H 0.6148 0.7747 0.8475 0.023 Uiso 1 1 calc R U
C153 C 0.4712(8) 0.7581(5) 0.9062(4) 0.020(2) Uani 1 1 d . .
H153 H 0.5027 0.7091 0.9163 0.024 Uiso 1 1 calc R U
H154 H 0.4382 0.7782 0.9456 0.024 Uiso 1 1 calc R U
N154 N 0.3746(7) 0.7595(4) 0.8571(3) 0.0171(16) Uani 1 1 d . .
C155 C 0.4160(8) 0.7093(5) 0.8055(4) 0.0190(19) Uani 1 1 d . .
H155 H 0.4110 0.6610 0.8223 0.023 Uiso 1 1 calc R U
H156 H 0.4993 0.7142 0.7964 0.023 Uiso 1 1 calc R U
C156 C 0.3476(8) 0.7196(5) 0.7418(4) 0.0173(19) Uani 1 1 d . .
H157 H 0.3045 0.7668 0.7387 0.021 Uiso 1 1 calc R U
H158 H 0.2904 0.6848 0.7402 0.021 Uiso 1 1 calc R U
C157 C 0.4378(8) 0.7101(5) 0.6844(4) 0.019(2) Uani 1 1 d . .
H159 H 0.5161 0.7169 0.7001 0.023 Uiso 1 1 calc R U
H160 H 0.4408 0.6612 0.6714 0.023 Uiso 1 1 calc R U
N158 N 0.4137(6) 0.7581(4) 0.6259(3) 0.0152(15) Uani 1 1 d . .
C159 C 0.5231(8) 0.7527(5) 0.5850(4) 0.020(2) Uani 1 1 d . .
H161 H 0.5030 0.7705 0.5415 0.024 Uiso 1 1 calc R U
H162 H 0.5547 0.7031 0.5830 0.024 Uiso 1 1 calc R U
C160 C 0.6175(8) 0.7950(5) 0.6112(4) 0.0194(19) Uani 1 1 d . .
H163 H 0.6808 0.7974 0.5794 0.023 Uiso 1 1 calc R U
H164 H 0.6515 0.7701 0.6496 0.023 Uiso 1 1 calc R U
N161 N 0.5694(6) 0.8703(4) 0.6278(3) 0.0176(16) Uani 1 1 d . .
C162 C 0.6355(8) 0.8955(5) 0.6827(4) 0.022(2) Uani 1 1 d . .
H165 H 0.6057 0.9446 0.6900 0.026 Uiso 1 1 calc R U
H166 H 0.7189 0.8946 0.6708 0.026 Uiso 1 1 calc R U
C163 C 0.6250(8) 0.8510(5) 0.7462(4) 0.0197(19) Uani 1 1 d . .
H167 H 0.6963 0.8181 0.7522 0.024 Uiso 1 1 calc R U
H168 H 0.5576 0.8233 0.7439 0.024 Uiso 1 1 calc R U
C164 C 0.6082(8) 0.9002(5) 0.8043(4) 0.0189(19) Uani 1 1 d . .
H169 H 0.6855 0.9045 0.8226 0.023 Uiso 1 1 calc R U
H170 H 0.5755 0.9474 0.7888 0.023 Uiso 1 1 calc R U
N165 N 0.3242(7) 0.8999(4) 0.9303(3) 0.0162(16) Uani 1 1 d . .
C166 C 0.4251(8) 0.9206(5) 0.9548(4) 0.021(2) Uani 1 1 d . .
C167 C 0.4311(9) 0.9374(5) 1.0181(4) 0.026(2) Uani 1 1 d . .
H171 H 0.5010 0.9517 1.0339 0.031 Uiso 1 1 calc R U
C168 C 0.3348(10) 0.9332(5) 1.0581(4) 0.029(2) Uani 1 1 d . .
H172 H 0.3393 0.9432 1.1014 0.035 Uiso 1 1 calc R U
C169 C 0.2297(9) 0.9136(5) 1.0331(4) 0.027(2) Uani 1 1 d . .
H173 H 0.1615 0.9120 1.0585 0.033 Uiso 1 1 calc R U
C170 C 0.2310(9) 0.8966(5) 0.9691(4) 0.021(2) Uani 1 1 d . .
H174 H 0.1621 0.8820 0.9523 0.026 Uiso 1 1 calc R U
C171 C 0.5264(9) 0.9264(5) 0.9079(4) 0.024(2) Uani 1 1 d . .
H175 H 0.5201 0.9742 0.8884 0.029 Uiso 1 1 calc R U
H176 H 0.6009 0.9187 0.9312 0.029 Uiso 1 1 calc R U
N172 N 0.1718(6) 0.8450(4) 0.8310(3) 0.0175(16) Uani 1 1 d . .
C173 C 0.1557(8) 0.7794(5) 0.8558(4) 0.020(2) Uani 1 1 d . .
C174 C 0.0438(9) 0.7558(5) 0.8577(5) 0.027(2) Uani 1 1 d . .
H177 H 0.0336 0.7114 0.8770 0.033 Uiso 1 1 calc R U
C175 C -0.0507(9) 0.7963(6) 0.8319(5) 0.035(3) Uani 1 1 d . .
H178 H -0.1246 0.7789 0.8312 0.042 Uiso 1 1 calc R U
C176 C 0.0776(8) 0.8873(5) 0.8066(4) 0.0195(19) Uani 1 1 d . .
H179 H 0.0892 0.9325 0.7897 0.023 Uiso 1 1 calc R U
C178 C -0.0364(9) 0.8652(6) 0.8061(4) 0.032(2) Uani 1 1 d . .
H180 H -0.1006 0.8949 0.7894 0.038 Uiso 1 1 calc R U
C177 C 0.2623(8) 0.7406(5) 0.8875(4) 0.023(2) Uani 1 1 d . .
H181 H 0.2618 0.7517 0.9327 0.027 Uiso 1 1 calc R U
H182 H 0.2584 0.6897 0.8852 0.027 Uiso 1 1 calc R U
N179 N 0.2058(6) 0.8454(4) 0.6301(3) 0.0149(15) Uani 1 1 d . .
C180 C 0.1958(7) 0.7789(5) 0.6109(4) 0.0151(18) Uani 1 1 d . .
C181 C 0.0859(8) 0.7544(5) 0.6076(4) 0.022(2) Uani 1 1 d . .
H183 H 0.0803 0.7077 0.5965 0.026 Uiso 1 1 calc R U
C182 C -0.0160(8) 0.7982(6) 0.6207(4) 0.027(2) Uani 1 1 d . .
H184 H -0.0905 0.7817 0.6188 0.032 Uiso 1 1 calc R U
C183 C -0.0044(9) 0.8679(6) 0.6369(4) 0.029(2) Uani 1 1 d . .
H185 H -0.0714 0.9000 0.6435 0.035 Uiso 1 1 calc R U
C184 C 0.1087(8) 0.8884(5) 0.6430(4) 0.0184(18) Uani 1 1 d . .
H186 H 0.1170 0.9339 0.6566 0.022 Uiso 1 1 calc R U
C185 C 0.3094(8) 0.7373(5) 0.5910(4) 0.0167(18) Uani 1 1 d . .
H187 H 0.3032 0.6869 0.5995 0.020 Uiso 1 1 calc R U
H188 H 0.3215 0.7450 0.5450 0.020 Uiso 1 1 calc R U
N186 N 0.3897(6) 0.8999(4) 0.5395(3) 0.0155(15) Uani 1 1 d . .
C187 C 0.4962(8) 0.9195(4) 0.5199(4) 0.0194(18) Uani 1 1 d . .
C188 C 0.5210(9) 0.9420(5) 0.4569(4) 0.026(2) Uani 1 1 d . .
H189 H 0.5951 0.9558 0.4449 0.031 Uiso 1 1 calc R U
C189 C 0.4293(11) 0.9428(5) 0.4126(5) 0.034(2) Uani 1 1 d . .
H190 H 0.4417 0.9569 0.3697 0.041 Uiso 1 1 calc R U
C190 C 0.3196(10) 0.9227(5) 0.4324(4) 0.032(2) Uani 1 1 d . .
H191 H 0.2577 0.9241 0.4032 0.038 Uiso 1 1 calc R U
C191 C 0.3028(10) 0.9009(5) 0.4949(4) 0.027(2) Uani 1 1 d . .
H192 H 0.2296 0.8862 0.5074 0.033 Uiso 1 1 calc R U
C192 C 0.5868(9) 0.9208(5) 0.5720(4) 0.024(2) Uani 1 1 d . .
H193 H 0.6656 0.9091 0.5537 0.029 Uiso 1 1 calc R U
H194 H 0.5831 0.9687 0.5874 0.029 Uiso 1 1 calc R U
N204 N 0.3415(8) 0.9421(6) 0.7325(4) 0.036(2) Uani 1 1 d . .
O210 O 0.3449(5) 0.9726(3) 0.6760(3) 0.0166(13) Uani 1 1 d . .
O211 O 0.3200(6) 0.9729(3) 0.7857(3) 0.0191(13) Uani 1 1 d . .
O212 O 0.3635(6) 0.8736(4) 0.7357(3) 0.0184(13) Uani 1 1 d . .
Li4 Li 0.3931(15) 1.1527(9) 0.7320(8) 0.026(4) Uani 1 1 d D .
O4 O 0.2441(6) 1.1144(4) 0.7606(4) 0.0280(16) Uani 1 1 d D .
H4 H 0.253(3) 1.073(2) 0.776(5) 0.042 Uiso 1 1 d D U
O8 O 0.3742(7) 1.2427(4) 0.6864(4) 0.0390(19) Uani 1 1 d D .
H8A H 0.378(11) 1.283(3) 0.703(3) 0.059 Uiso 1 1 d D U
H8B H 0.401(9) 1.247(2) 0.648(2) 0.059 Uiso 1 1 d D U
O9 O 0.4971(8) 1.1358(5) 0.8061(4) 0.049(2) Uani 1 1 d D .
H9C H 0.570(4) 1.119(7) 0.807(5) 0.073 Uiso 1 1 d D U
H9D H 0.476(9) 1.140(7) 0.8454(18) 0.073 Uiso 1 1 d D U
O10 O 0.4675(8) 1.0870(4) 0.6727(4) 0.042(2) Uani 1 1 d D .
H10C H 0.440(9) 1.047(3) 0.669(6) 0.064 Uiso 1 1 d D U
H10D H 0.527(7) 1.086(6) 0.647(5) 0.064 Uiso 1 1 d D U
N209 N 0.7355(8) 0.3363(5) 0.2394(4) 0.0252(19) Uani 1 1 d . .
O225 O 0.6432(10) 0.3208(6) 0.2639(4) 0.069(3) Uani 1 1 d . .
O226 O 0.7618(8) 0.3229(4) 0.1836(3) 0.040(2) Uani 1 1 d . .
O227 O 0.8060(8) 0.3654(7) 0.2741(5) 0.076(4) Uani 1 1 d . .
N210 N 0.7808(8) 0.6654(4) 0.7337(4) 0.025(2) Uani 1 1 d . .
O228 O 0.8707(8) 0.6887(6) 0.7091(4) 0.054(3) Uani 1 1 d . .
O229 O 0.7455(8) 0.6821(5) 0.7895(4) 0.043(2) Uani 1 1 d . .
O230 O 0.7255(7) 0.6249(5) 0.7033(4) 0.045(2) Uani 1 1 d . .
N211 N 0.8849(8) 0.8870(5) 0.4525(4) 0.029(2) Uani 1 1 d . .
O231 O 0.8247(8) 0.9325(4) 0.4175(4) 0.052(2) Uani 1 1 d . .
O232 O 0.9984(7) 0.8815(4) 0.4477(4) 0.044(2) Uani 1 1 d . .
O233 O 0.8356(7) 0.8475(4) 0.4895(4) 0.043(2) Uani 1 1 d . .
N212 N 0.6314(8) 1.1258(5) 0.5210(4) 0.030(2) Uani 1 1 d . .
O234 O 0.6359(9) 1.0919(5) 0.5733(4) 0.061(3) Uani 1 1 d . .
O235 O 0.5319(8) 1.1531(5) 0.5005(5) 0.067(3) Uani 1 1 d . .
O236 O 0.7182(10) 1.1389(6) 0.4891(5) 0.074(3) Uani 1 1 d . .
N213 N 0.8759(9) 0.8729(5) 0.0159(4) 0.036(2) Uani 1 1 d . .
O237 O 0.9138(13) 0.8997(7) 0.0633(5) 0.105(5) Uani 1 1 d . .
O238 O 0.9404(12) 0.8284(6) -0.0106(5) 0.100(5) Uani 1 1 d . .
O239 O 0.7770(11) 0.8898(8) 0.0001(7) 0.111(5) Uani 1 1 d . .
N214 N 0.7864(9) 1.0529(5) 0.8257(4) 0.039(2) Uani 1 1 d . .
O240 O 0.8964(8) 1.0563(6) 0.8277(4) 0.066(3) Uani 1 1 d . .
O241 O 0.7236(10) 1.0537(6) 0.8751(5) 0.081(3) Uani 1 1 d . .
O242 O 0.7359(9) 1.0482(5) 0.7726(4) 0.062(3) Uani 1 1 d . .
N215 N 0.5290(7) 0.9394(4) 0.2220(4) 0.0266(18) Uani 1 1 d . .
O243 O 0.5309(9) 0.9232(6) 0.1664(4) 0.063(3) Uani 1 1 d . .
O244 O 0.5752(8) 0.9915(4) 0.2392(5) 0.071(3) Uani 1 1 d . .
O245 O 0.4772(9) 0.9040(5) 0.2623(4) 0.056(2) Uani 1 1 d . .
N216 N 1.3048(10) 0.4660(6) 0.9962(4) 0.044(2) Uani 1 1 d . .
O246 O 1.4037(9) 0.4280(5) 0.9981(4) 0.058(2) Uani 1 1 d . .
O247 O 1.3064(8) 0.5307(5) 0.9842(4) 0.050(2) Uani 1 1 d . .
O248 O 1.2126(8) 0.4384(5) 1.0066(4) 0.052(2) Uani 1 1 d . .
O11 O 0.1539(8) 0.7527(5) 0.4351(4) 0.043(2) Uani 1 1 d D .
H11A H 0.120(11) 0.788(4) 0.454(4) 0.065 Uiso 1 1 d D U
H11B H 0.171(11) 0.720(4) 0.464(3) 0.065 Uiso 1 1 d D U
O12 O 0.8045(8) 0.9431(6) 0.2753(4) 0.062(2) Uani 1 1 d D .
H12C H 0.812(11) 0.959(8) 0.312(3) 0.093 Uiso 1 1 d D U
H12D H 0.731(3) 0.952(8) 0.266(6) 0.093 Uiso 1 1 d D U
O13 O 0.1125(9) 0.7291(6) 0.0505(5) 0.066(3) Uani 1 1 d D .
H13C H 0.074(12) 0.770(3) 0.048(7) 0.098 Uiso 1 1 d D U
H13D H 0.084(13) 0.707(6) 0.083(5) 0.098 Uiso 1 1 d D U
O14 O 0.1591(8) 0.6211(4) 0.5001(4) 0.0378(19) Uani 1 1 d D .
H14C H 0.221(6) 0.598(5) 0.515(6) 0.057 Uiso 1 1 d D U
H14D H 0.123(8) 0.593(4) 0.479(5) 0.057 Uiso 1 1 d D U
O15 O 0.3606(7) 1.2547(5) 0.5512(4) 0.042(2) Uani 1 1 d D .
H15A H 0.419(6) 1.224(4) 0.546(6) 0.064 Uiso 1 1 d D U
H15B H 0.384(9) 1.295(2) 0.541(6) 0.064 Uiso 1 1 d D U
O16 O 0.3547(8) 0.3790(4) 0.4775(4) 0.040(2) Uani 1 1 d D .
H16A H 0.291(5) 0.406(5) 0.470(6) 0.059 Uiso 1 1 d D U
H16B H 0.411(6) 0.406(5) 0.477(6) 0.059 Uiso 1 1 d D U
O17 O 0.0687(9) 0.6114(6) -0.0279(5) 0.064(3) Uani 1 1 d D .
H17A H 0.137(6) 0.612(9) -0.046(5) 0.096 Uiso 1 1 d D U
H17B H 0.079(11) 0.624(9) 0.011(3) 0.096 Uiso 1 1 d D U
O18 O 1.0234(8) 1.0740(5) 0.7134(5) 0.054(2) Uani 1 1 d D .
H18A H 0.970(7) 1.064(7) 0.741(5) 0.081 Uiso 1 1 d D U
H18B H 1.086(6) 1.048(6) 0.725(6) 0.081 Uiso 1 1 d D U
O19 O 0.8326(8) 1.0283(5) 0.6468(4) 0.053(2) Uani 1 1 d D .
H19A H 0.817(10) 1.026(8) 0.6069(16) 0.080 Uiso 1 1 d D U
H19B H 0.902(6) 1.042(8) 0.648(5) 0.080 Uiso 1 1 d D U
O20 O 0.6961(9) 1.1188(5) 0.9954(4) 0.058(2) Uani 1 1 d D .
H20A H 0.688(14) 1.087(4) 1.025(4) 0.086 Uiso 1 1 d D U
H20B H 0.715(14) 1.096(5) 0.961(3) 0.086 Uiso 1 1 d D U
O21 O 0.6905(9) 1.0098(5) 0.0900(5) 0.057(2) Uani 1 1 d D .
H21C H 0.626(7) 0.993(7) 0.101(6) 0.086 Uiso 1 1 d D U
H21D H 0.722(10) 0.985(6) 0.060(5) 0.086 Uiso 1 1 d D U
O22 O 0.4771(8) 1.1616(5) 0.9370(4) 0.050(2) Uani 1 1 d D .
H22A H 0.474(10) 1.2061(15) 0.943(7) 0.075 Uiso 1 1 d D U
H22B H 0.549(4) 1.145(5) 0.945(7) 0.075 Uiso 1 1 d D U
O23 O 0.4100(8) 1.3037(5) 0.9298(4) 0.054(2) Uani 1 1 d D .
H23A H 0.412(11) 1.345(3) 0.944(6) 0.081 Uiso 1 1 d D U
H23B H 0.352(9) 1.287(6) 0.949(6) 0.081 Uiso 1 1 d D U

loop_
_atom_site_aniso_label
_atom_site_aniso_U_11
_atom_site_aniso_U_22
_atom_site_aniso_U_33
_atom_site_aniso_U_23
_atom_site_aniso_U_13
_atom_site_aniso_U_12
Ni1 0.0125(5) 0.0141(6) 0.0101(5) -0.0023(4) -0.0010(4) -0.0004(4)
Ni2 0.0163(6) 0.0144(6) 0.0089(5) -0.0004(4) -0.0012(4) -0.0008(4)
N1 0.020(4) 0.017(4) 0.014(3) 0.000(3) -0.004(3) -0.006(3)
C2 0.025(5) 0.014(5) 0.025(5) -0.006(4) -0.006(4) 0.001(4)
C3 0.019(5) 0.026(5) 0.013(4) -0.010(4) -0.002(3) 0.005(4)
N4 0.013(4) 0.025(4) 0.014(3) -0.001(3) -0.003(3) -0.001(3)
C5 0.019(4) 0.014(5) 0.019(4) -0.002(4) 0.004(4) 0.002(4)
C6 0.016(4) 0.014(4) 0.012(4) -0.003(3) 0.000(3) 0.003(3)
C7 0.028(5) 0.017(5) 0.017(4) -0.006(4) 0.000(4) 0.009(4)
N8 0.025(4) 0.018(4) 0.010(3) -0.003(3) -0.001(3) 0.002(3)
C9 0.038(6) 0.015(5) 0.016(4) 0.001(4) -0.009(4) 0.003(4)
C10 0.039(6) 0.019(5) 0.020(5) 0.005(4) 0.002(4) 0.000(4)
N11 0.024(4) 0.025(4) 0.009(3) -0.003(3) -0.002(3) -0.007(3)
C12 0.029(5) 0.023(5) 0.017(4) -0.001(4) -0.001(4) -0.007(4)
C13 0.028(5) 0.010(4) 0.015(4) 0.001(3) -0.005(4) 0.001(4)
C14 0.025(5) 0.023(5) 0.018(4) -0.004(4) -0.003(4) -0.014(4)
N15 0.018(4) 0.021(4) 0.013(3) 0.002(3) 0.002(3) 0.009(3)
C16 0.020(5) 0.015(5) 0.014(4) -0.002(4) -0.004(3) 0.001(4)
C17 0.022(5) 0.019(5) 0.025(5) -0.005(4) -0.008(4) -0.003(4)
C18 0.024(5) 0.037(6) 0.008(4) -0.001(4) -0.009(3) 0.007(4)
C19 0.027(5) 0.028(6) 0.018(4) 0.004(4) 0.001(4) -0.004(4)
C20 0.011(4) 0.026(5) 0.017(4) 0.006(4) 0.004(3) 0.000(4)
C21 0.014(4) 0.022(5) 0.021(4) -0.004(4) -0.001(4) -0.001(4)
N22 0.017(4) 0.018(4) 0.015(4) -0.002(3) -0.001(3) -0.007(3)
C23 0.029(5) 0.014(4) 0.007(4) -0.004(3) 0.001(3) -0.010(4)
C24 0.017(5) 0.040(6) 0.018(4) -0.003(4) 0.004(4) -0.011(4)
C25 0.032(6) 0.046(7) 0.024(5) -0.001(5) 0.009(4) -0.027(5)
C26 0.046(6) 0.015(5) 0.023(5) -0.006(4) -0.002(4) -0.015(4)
C27 0.025(5) 0.016(5) 0.021(5) 0.000(4) 0.001(4) -0.005(4)
C28 0.019(5) 0.025(5) 0.019(4) -0.001(4) 0.005(4) -0.003(4)
N29 0.028(4) 0.019(4) 0.007(3) -0.005(3) -0.002(3) -0.001(3)
C30 0.024(5) 0.019(5) 0.013(4) -0.010(4) 0.004(4) -0.010(4)
C31 0.025(5) 0.052(8) 0.023(5) -0.011(5) -0.002(4) -0.021(5)
C32 0.054(8) 0.048(8) 0.030(6) -0.001(6) -0.007(6) -0.032(6)
C33 0.073(9) 0.035(7) 0.013(5) -0.004(5) -0.008(5) -0.026(6)
C34 0.044(6) 0.021(6) 0.013(4) 0.000(4) -0.004(4) -0.006(5)
C35 0.015(4) 0.012(5) 0.024(5) -0.007(4) -0.011(4) -0.001(3)
N36 0.029(4) 0.014(4) 0.003(3) -0.002(3) -0.001(3) 0.012(3)
C37 0.029(5) 0.020(5) 0.009(4) 0.000(3) 0.000(4) 0.004(4)
C38 0.020(5) 0.022(5) 0.015(4) -0.002(4) 0.003(3) 0.001(4)
C39 0.039(6) 0.020(5) 0.017(4) -0.008(4) 0.011(4) 0.007(4)
C40 0.032(6) 0.036(6) 0.014(4) -0.012(4) 0.001(4) -0.001(5)
C41 0.025(5) 0.020(5) 0.018(4) -0.002(4) -0.001(4) -0.002(4)
C42 0.028(5) 0.020(5) 0.018(4) -0.005(4) 0.006(4) -0.006(4)
N201 0.022(4) 0.040(6) 0.019(4) -0.001(4) 0.000(3) 0.000(4)
O201 0.018(3) 0.023(4) 0.011(3) -0.003(3) -0.001(2) 0.001(3)
O202 0.024(4) 0.027(4) 0.010(3) -0.006(3) 0.001(3) 0.004(3)
O203 0.015(3) 0.033(4) 0.007(3) -0.005(3) 0.000(2) 0.001(3)
Li1 0.016(8) 0.045(12) 0.032(9) -0.013(8) -0.011(7) 0.007(8)
O1 0.044(5) 0.038(5) 0.032(4) -0.016(4) -0.003(4) 0.016(4)
N205 0.024(5) 0.051(7) 0.048(6) -0.005(5) 0.011(4) 0.001(5)
O213 0.030(5) 0.057(6) 0.060(6) -0.004(5) 0.008(4) -0.004(4)
O214 0.042(5) 0.046(5) 0.069(6) -0.010(5) -0.015(4) -0.023(4)
O215 0.046(5) 0.040(5) 0.059(5) -0.016(4) 0.012(4) -0.020(4)
N206 0.025(5) 0.037(6) 0.028(5) -0.005(4) 0.002(4) -0.001(4)
O216 0.045(5) 0.060(6) 0.027(4) -0.018(4) -0.005(4) -0.009(4)
O217 0.042(5) 0.117(10) 0.038(5) 0.037(6) -0.011(4) -0.006(6)
O218 0.054(6) 0.074(8) 0.097(8) -0.042(6) -0.007(6) 0.018(6)
Ni3 0.0182(6) 0.0155(6) 0.0104(5) -0.0013(4) -0.0003(4) -0.0003(4)
Ni4 0.0183(6) 0.0159(6) 0.0103(5) -0.0005(5) -0.0016(4) 0.0017(5)
N51 0.018(4) 0.024(4) 0.016(3) -0.007(3) 0.004(3) 0.001(3)
C52 0.021(5) 0.025(5) 0.024(4) -0.002(4) -0.008(4) 0.006(4)
C53 0.021(5) 0.016(4) 0.020(4) -0.007(3) 0.003(4) 0.003(4)
N54 0.019(4) 0.013(4) 0.015(3) 0.003(3) -0.002(3) 0.001(3)
C55 0.030(5) 0.020(5) 0.019(4) -0.003(4) 0.007(4) 0.005(4)
C56 0.016(4) 0.011(5) 0.020(4) 0.002(4) -0.004(3) -0.006(3)
C57 0.027(5) 0.016(5) 0.016(4) -0.007(4) 0.000(4) 0.006(4)
N58 0.018(4) 0.025(4) 0.009(3) -0.002(3) -0.004(3) 0.002(3)
C59 0.029(5) 0.028(5) 0.013(4) 0.000(4) -0.010(4) 0.007(4)
C60 0.018(5) 0.037(6) 0.021(4) -0.005(4) -0.007(4) 0.007(4)
N61 0.027(4) 0.017(4) 0.016(3) -0.008(3) -0.002(3) 0.003(3)
C62 0.020(5) 0.033(5) 0.018(4) -0.008(4) 0.005(3) -0.005(4)
C63 0.010(4) 0.018(4) 0.021(4) -0.006(3) 0.000(3) 0.007(3)
C64 0.015(4) 0.036(6) 0.017(4) -0.005(4) -0.003(3) -0.003(4)
N65 0.029(4) 0.005(3) 0.017(3) 0.001(3) -0.006(3) 0.004(3)
C66 0.015(4) 0.014(4) 0.016(4) -0.005(3) 0.008(3) -0.005(3)
C67 0.039(6) 0.020(5) 0.011(4) 0.000(3) -0.002(4) -0.004(4)
C68 0.052(7) 0.016(5) 0.014(4) -0.003(3) -0.003(4) 0.000(4)
C69 0.042(6) 0.027(5) 0.023(4) 0.004(4) -0.016(4) -0.003(5)
C70 0.025(5) 0.023(5) 0.016(4) -0.003(3) -0.005(4) -0.004(4)
C71 0.018(5) 0.028(5) 0.025(4) -0.002(4) 0.013(4) -0.005(4)
N72 0.021(4) 0.016(4) 0.011(3) -0.002(3) 0.000(3) -0.006(3)
C73 0.021(5) 0.023(5) 0.011(4) 0.002(3) 0.000(3) -0.003(4)
C74 0.028(5) 0.024(5) 0.027(5) -0.004(4) -0.010(4) -0.012(4)
C75 0.022(5) 0.033(6) 0.047(6) -0.004(5) -0.014(5) -0.008(4)
C76 0.021(5) 0.034(6) 0.032(5) -0.001(4) 0.000(4) 0.002(4)
C77 0.013(4) 0.029(5) 0.024(4) -0.002(4) -0.002(3) -0.006(4)
C78 0.029(5) 0.033(6) 0.018(4) -0.004(4) -0.003(4) -0.010(4)
N79 0.026(4) 0.019(4) 0.012(3) -0.005(3) 0.002(3) 0.001(3)
C80 0.023(5) 0.023(5) 0.013(4) -0.004(3) 0.008(3) -0.009(4)
C81 0.042(6) 0.021(5) 0.027(5) -0.001(4) 0.011(4) -0.009(4)
C82 0.023(5) 0.045(7) 0.049(7) 0.001(5) 0.001(5) -0.015(5)
C83 0.021(5) 0.051(7) 0.035(6) 0.003(5) 0.002(4) -0.006(5)
C84 0.027(5) 0.027(5) 0.018(4) 0.005(4) 0.000(4) 0.000(4)
C85 0.029(5) 0.012(4) 0.017(4) 0.001(3) -0.001(4) -0.001(4)
N86 0.026(4) 0.021(4) 0.011(3) -0.001(3) -0.003(3) -0.001(3)
C87 0.018(4) 0.013(4) 0.019(4) -0.007(3) -0.008(3) 0.001(3)
C88 0.033(6) 0.023(5) 0.018(4) -0.008(4) -0.008(4) -0.006(4)
C89 0.034(6) 0.027(5) 0.022(4) -0.007(4) -0.002(4) -0.001(4)
C90 0.029(5) 0.026(5) 0.019(4) 0.001(4) 0.002(4) -0.002(4)
C91 0.022(5) 0.023(5) 0.027(5) 0.000(4) 0.000(4) -0.004(4)
C92 0.019(5) 0.043(6) 0.014(4) -0.015(4) -0.003(3) -0.001(4)
N202 0.026(4) 0.008(4) 0.023(4) -0.007(3) -0.004(3) 0.002(3)
O204 0.024(3) 0.009(3) 0.010(3) -0.001(2) -0.004(2) -0.002(2)
O205 0.039(3) 0.025(3) 0.0045(19) -0.0010(18) 0.0001(18) 0.002(2)
O206 0.039(3) 0.025(3) 0.0045(19) -0.0010(18) 0.0001(18) 0.002(2)
Li2 0.045(12) 0.056(14) 0.035(10) 0.006(9) 0.004(9) -0.041(10)
O2 0.040(4) 0.019(4) 0.033(4) -0.005(3) 0.006(3) 0.002(3)
O5 0.054(5) 0.038(5) 0.035(4) -0.006(3) 0.016(4) -0.021(4)
O6 0.048(5) 0.057(6) 0.045(5) -0.006(4) -0.006(4) -0.007(4)
O7 0.040(5) 0.041(5) 0.040(4) -0.002(4) 0.000(4) -0.009(4)
Ni5 0.0131(5) 0.0137(6) 0.0101(5) -0.0035(4) -0.0006(4) -0.0003(4)
Ni6 0.0140(6) 0.0158(6) 0.0092(5) -0.0004(4) -0.0015(4) 0.0003(4)
N101 0.014(4) 0.013(4) 0.008(3) 0.000(3) -0.001(3) 0.000(3)
C102 0.026(5) 0.017(5) 0.018(4) -0.006(4) -0.005(4) 0.003(4)
C103 0.030(5) 0.008(4) 0.019(4) -0.009(3) -0.001(4) 0.002(4)
N104 0.018(4) 0.013(4) 0.012(3) -0.005(3) -0.001(3) 0.002(3)
C105 0.018(4) 0.021(5) 0.015(4) -0.003(3) -0.011(3) 0.004(4)
C106 0.017(4) 0.019(4) 0.014(4) -0.001(3) 0.000(3) 0.002(3)
C107 0.024(5) 0.022(5) 0.020(4) -0.003(4) 0.002(4) 0.009(4)
N108 0.015(4) 0.015(4) 0.010(3) 0.002(3) -0.002(3) -0.001(3)
C109 0.023(5) 0.024(5) 0.010(4) 0.006(4) -0.003(3) 0.001(4)
C110 0.024(5) 0.014(5) 0.021(4) 0.005(4) -0.006(4) -0.003(4)
N111 0.015(4) 0.015(4) 0.015(3) -0.002(3) 0.002(3) -0.006(3)
C112 0.021(5) 0.027(6) 0.023(5) -0.007(4) 0.001(4) -0.014(4)
C113 0.022(5) 0.014(5) 0.021(4) -0.001(4) 0.001(4) -0.006(4)
C114 0.025(5) 0.029(6) 0.014(4) 0.004(4) 0.001(4) -0.007(4)
N115 0.007(3) 0.020(4) 0.013(3) -0.001(3) -0.005(3) 0.000(3)
C116 0.021(5) 0.020(5) 0.016(4) -0.004(4) -0.001(4) -0.006(4)
C117 0.019(5) 0.020(5) 0.017(4) -0.008(4) -0.003(4) -0.001(4)
C118 0.027(5) 0.023(5) 0.016(4) -0.006(4) -0.004(4) 0.001(4)
C119 0.029(5) 0.013(4) 0.014(4) -0.001(3) -0.001(4) 0.004(4)
C120 0.024(5) 0.009(4) 0.019(4) 0.000(3) -0.004(4) 0.000(3)
C121 0.021(5) 0.016(5) 0.014(4) 0.000(4) -0.005(3) -0.002(4)
N122 0.014(4) 0.021(4) 0.009(3) -0.003(3) 0.002(3) -0.001(3)
C123 0.012(4) 0.037(6) 0.017(4) 0.003(4) -0.001(4) 0.003(4)
C124 0.020(5) 0.037(6) 0.020(5) 0.001(4) 0.005(4) -0.003(4)
C125 0.026(5) 0.028(6) 0.025(5) -0.006(4) 0.003(4) -0.013(4)
C126 0.041(6) 0.026(6) 0.017(4) 0.003(4) 0.004(4) -0.016(5)
C127 0.025(5) 0.019(5) 0.009(4) -0.003(4) 0.002(3) 0.000(4)
C128 0.014(4) 0.035(6) 0.018(4) -0.008(4) 0.005(4) 0.004(4)
N129 0.020(4) 0.020(5) 0.014(4) -0.001(3) -0.001(3) -0.001(3)
C130 0.017(5) 0.026(6) 0.016(4) -0.005(4) -0.003(4) -0.002(4)
C131 0.030(6) 0.034(6) 0.021(5) -0.010(4) 0.006(4) -0.012(5)
C132 0.050(7) 0.034(7) 0.027(5) -0.006(5) -0.002(5) -0.031(6)
C133 0.066(9) 0.013(6) 0.030(6) 0.000(5) -0.008(5) -0.015(5)
C134 0.037(6) 0.015(5) 0.016(4) -0.003(4) -0.002(4) -0.003(4)
C135 0.022(5) 0.039(7) 0.016(4) 0.000(4) -0.003(4) 0.000(4)
N136 0.018(4) 0.016(4) 0.019(4) -0.002(3) -0.007(3) 0.007(3)
C137 0.022(5) 0.016(5) 0.019(4) 0.000(4) -0.003(4) 0.001(4)
C138 0.034(6) 0.029(6) 0.015(4) 0.000(4) 0.008(4) 0.009(4)
C139 0.025(5) 0.021(5) 0.020(4) -0.009(4) -0.006(4) 0.007(4)
C140 0.033(6) 0.022(5) 0.015(4) -0.008(4) -0.008(4) 0.004(4)
C141 0.022(5) 0.027(5) 0.011(4) -0.004(4) -0.005(3) 0.008(4)
C142 0.018(5) 0.040(6) 0.023(5) 0.002(4) 0.006(4) -0.013(4)
N203 0.033(5) 0.013(4) 0.028(4) 0.001(4) 0.001(4) 0.002(4)
O207 0.012(3) 0.020(4) 0.013(3) 0.002(3) -0.007(2) 0.001(3)
O208 0.018(3) 0.021(4) 0.008(3) -0.003(3) 0.000(2) 0.005(3)
O209 0.023(3) 0.015(3) 0.011(3) -0.004(2) -0.001(2) -0.001(3)
Li3 0.031(9) 0.014(8) 0.034(9) -0.006(7) -0.002(7) 0.004(7)
O3 0.037(4) 0.021(4) 0.031(4) -0.003(3) -0.003(3) 0.005(3)
N207 0.021(5) 0.036(6) 0.048(6) -0.004(5) 0.002(4) 0.001(4)
O219 0.038(5) 0.052(5) 0.037(4) -0.002(4) 0.004(4) -0.006(4)
O220 0.035(5) 0.043(5) 0.058(5) 0.003(4) 0.012(4) -0.012(4)
O221 0.027(4) 0.057(6) 0.053(5) -0.001(4) -0.010(4) -0.011(4)
N208 0.018(4) 0.023(5) 0.016(4) -0.001(3) -0.002(3) 0.000(3)
O222 0.040(5) 0.041(5) 0.046(5) -0.021(4) -0.003(4) -0.013(4)
O223 0.035(5) 0.103(8) 0.024(4) 0.024(5) -0.013(3) 0.000(5)
O224 0.051(6) 0.025(5) 0.099(8) -0.011(5) -0.002(5) 0.004(4)
Ni7 0.0128(6) 0.0150(6) 0.0111(5) -0.0012(4) -0.0004(4) -0.0002(4)
Ni8 0.0148(5) 0.0140(6) 0.0113(5) -0.0017(4) -0.0002(4) -0.0015(4)
N151 0.018(4) 0.029(4) 0.011(3) -0.005(3) 0.001(3) -0.001(3)
C152 0.020(5) 0.023(5) 0.015(4) -0.006(3) -0.009(3) 0.008(4)
C153 0.033(5) 0.009(4) 0.016(4) 0.007(3) -0.002(4) 0.008(4)
N154 0.019(4) 0.016(4) 0.015(3) -0.003(3) 0.000(3) 0.006(3)
C155 0.021(5) 0.020(5) 0.015(4) 0.001(4) 0.001(3) 0.000(4)
C156 0.025(5) 0.012(5) 0.014(4) -0.001(4) 0.002(4) 0.003(4)
C157 0.020(5) 0.019(5) 0.017(4) -0.003(4) 0.003(4) -0.001(4)
N158 0.014(4) 0.019(4) 0.012(3) -0.003(3) -0.003(3) 0.004(3)
C159 0.019(5) 0.025(5) 0.014(4) -0.001(3) 0.003(3) 0.009(4)
C160 0.023(5) 0.018(4) 0.017(4) 0.000(3) 0.008(3) 0.002(4)
N161 0.018(4) 0.019(4) 0.016(3) 0.001(3) 0.005(3) -0.004(3)
C162 0.014(4) 0.033(5) 0.020(4) -0.003(4) -0.003(3) -0.003(4)
C163 0.014(4) 0.028(5) 0.015(4) 0.002(4) -0.006(3) 0.008(4)
C164 0.012(4) 0.031(5) 0.015(4) -0.007(4) 0.002(3) -0.006(4)
N165 0.022(4) 0.009(4) 0.017(3) -0.001(3) 0.001(3) 0.005(3)
C166 0.026(5) 0.021(5) 0.014(4) -0.004(3) -0.002(4) 0.012(4)
C167 0.030(6) 0.028(5) 0.018(4) -0.005(4) -0.007(4) 0.003(4)
C168 0.041(6) 0.027(5) 0.018(4) -0.003(4) 0.001(4) 0.003(5)
C169 0.039(6) 0.021(5) 0.020(4) 0.000(4) 0.007(4) -0.001(4)
C170 0.031(5) 0.016(4) 0.018(4) -0.001(3) 0.005(4) -0.002(4)
C171 0.030(5) 0.026(5) 0.017(4) -0.010(4) -0.002(4) -0.003(4)
N172 0.010(4) 0.023(4) 0.019(4) -0.006(3) 0.002(3) -0.003(3)
C173 0.025(5) 0.024(5) 0.013(4) -0.012(3) 0.004(3) -0.003(4)
C174 0.027(5) 0.024(5) 0.033(5) -0.005(4) 0.007(4) -0.010(4)
C175 0.022(5) 0.045(7) 0.042(6) -0.010(5) 0.003(4) -0.016(5)
C176 0.015(4) 0.023(5) 0.020(4) -0.001(4) 0.003(3) 0.001(3)
C178 0.018(5) 0.048(7) 0.028(5) -0.002(5) 0.000(4) -0.001(4)
C177 0.025(5) 0.022(5) 0.021(4) 0.006(4) 0.002(4) -0.004(4)
N179 0.015(4) 0.014(4) 0.016(3) -0.002(3) 0.002(3) -0.002(3)
C180 0.014(4) 0.016(4) 0.014(4) -0.003(3) -0.004(3) -0.001(3)
C181 0.022(5) 0.020(5) 0.025(4) -0.003(4) -0.001(4) -0.004(4)
C182 0.018(5) 0.044(6) 0.020(4) -0.003(4) -0.002(4) -0.007(4)
C183 0.021(5) 0.043(6) 0.024(5) -0.002(4) 0.007(4) -0.002(4)
C184 0.019(5) 0.015(4) 0.022(4) -0.002(3) -0.006(3) -0.002(3)
C185 0.021(4) 0.014(4) 0.016(4) -0.010(3) -0.004(3) -0.001(3)
N186 0.022(4) 0.004(3) 0.022(3) -0.004(3) 0.000(3) -0.003(3)
C187 0.029(5) 0.012(4) 0.018(4) -0.004(3) 0.002(4) -0.008(4)
C188 0.038(6) 0.016(4) 0.023(4) 0.000(3) 0.003(4) -0.002(4)
C189 0.061(8) 0.022(5) 0.018(4) 0.004(4) -0.002(5) 0.006(5)
C190 0.051(7) 0.025(5) 0.019(5) 0.000(4) -0.015(5) 0.003(5)
C191 0.041(6) 0.019(5) 0.022(4) -0.001(4) -0.004(4) -0.002(4)
C192 0.028(5) 0.017(4) 0.027(5) 0.002(4) 0.005(4) -0.001(4)
N204 0.025(5) 0.053(7) 0.029(5) 0.011(5) -0.006(4) 0.002(4)
O210 0.021(3) 0.017(3) 0.012(3) -0.001(2) 0.000(2) -0.004(2)
O211 0.026(3) 0.013(3) 0.018(3) -0.003(2) -0.001(3) 0.001(3)
O212 0.022(3) 0.021(3) 0.011(3) -0.002(2) 0.000(2) 0.003(3)
Li4 0.026(9) 0.022(9) 0.028(8) -0.003(7) -0.007(7) 0.000(7)
O4 0.026(4) 0.021(4) 0.037(4) 0.002(3) 0.005(3) -0.004(3)
O8 0.043(5) 0.025(4) 0.049(5) -0.007(4) 0.011(4) -0.006(4)
O9 0.045(5) 0.052(5) 0.048(5) -0.010(4) -0.015(4) 0.004(4)
O10 0.052(5) 0.035(5) 0.043(4) -0.015(4) 0.018(4) -0.020(4)
N209 0.026(5) 0.029(5) 0.019(4) 0.002(4) 0.002(3) 0.006(4)
O225 0.082(8) 0.093(8) 0.044(5) -0.010(5) 0.029(5) -0.060(7)
O226 0.056(5) 0.040(5) 0.025(4) -0.008(4) 0.012(4) 0.001(4)
O227 0.038(5) 0.151(11) 0.043(5) -0.029(6) 0.001(4) -0.025(6)
N210 0.034(5) 0.015(4) 0.024(4) 0.004(4) 0.002(4) 0.011(4)
O228 0.052(6) 0.079(7) 0.035(4) -0.006(5) 0.012(4) -0.028(5)
O229 0.055(5) 0.043(5) 0.032(4) -0.010(4) 0.020(4) -0.005(4)
O230 0.040(5) 0.063(6) 0.038(4) -0.022(4) 0.005(4) -0.028(4)
N211 0.039(5) 0.027(5) 0.023(4) -0.007(4) 0.007(4) -0.009(4)
O231 0.055(6) 0.039(5) 0.060(5) 0.015(4) -0.009(4) 0.004(4)
O232 0.034(4) 0.046(5) 0.048(4) 0.016(4) 0.015(4) 0.006(4)
O233 0.055(5) 0.038(4) 0.038(4) -0.002(3) 0.017(4) -0.016(4)
N212 0.032(5) 0.025(5) 0.033(5) -0.004(4) -0.003(4) -0.010(4)
O234 0.084(7) 0.052(6) 0.049(5) 0.007(4) 0.003(5) -0.020(5)
O235 0.048(6) 0.080(7) 0.072(6) -0.025(5) -0.007(5) 0.008(5)
O236 0.072(7) 0.089(8) 0.063(6) -0.007(5) 0.048(5) -0.025(6)
N213 0.043(6) 0.029(5) 0.036(5) 0.004(4) -0.004(4) -0.001(4)
O237 0.178(14) 0.095(9) 0.050(6) -0.001(6) -0.041(7) -0.042(9)
O238 0.149(12) 0.060(7) 0.081(7) -0.003(6) 0.057(8) 0.029(7)
O239 0.056(8) 0.115(11) 0.163(13) 0.033(9) -0.049(8) -0.016(7)
N214 0.038(5) 0.030(5) 0.049(5) 0.000(4) 0.000(4) -0.004(4)
O240 0.043(5) 0.109(8) 0.047(5) -0.002(5) -0.014(4) -0.007(5)
O241 0.076(7) 0.098(8) 0.067(6) -0.013(6) 0.033(6) -0.006(6)
O242 0.066(6) 0.083(7) 0.039(4) 0.004(4) -0.013(4) -0.024(5)
N215 0.031(5) 0.025(4) 0.022(4) -0.002(3) -0.007(3) 0.008(3)
O243 0.064(6) 0.100(8) 0.028(4) -0.020(4) 0.007(4) -0.017(5)
O244 0.058(6) 0.026(4) 0.129(9) -0.018(5) -0.043(6) 0.004(4)
O245 0.069(6) 0.065(6) 0.032(4) 0.016(4) -0.006(4) -0.007(5)
N216 0.054(7) 0.054(7) 0.027(4) -0.004(4) -0.012(4) -0.014(6)
O246 0.067(7) 0.050(5) 0.057(5) -0.015(4) -0.017(5) 0.001(5)
O247 0.070(6) 0.044(5) 0.040(4) 0.002(4) -0.014(4) -0.021(5)
O248 0.058(6) 0.060(6) 0.044(5) -0.004(4) -0.008(4) -0.036(5)
O11 0.042(5) 0.047(5) 0.037(4) 0.011(4) 0.007(4) 0.004(4)
O12 0.049(6) 0.076(7) 0.061(6) -0.014(5) -0.018(4) 0.000(5)
O13 0.054(6) 0.068(7) 0.071(7) -0.013(5) 0.001(5) 0.015(5)
O14 0.048(5) 0.027(5) 0.038(5) -0.003(4) -0.003(4) -0.003(4)
O15 0.035(5) 0.040(5) 0.050(5) 0.013(4) -0.001(4) 0.000(4)
O16 0.057(6) 0.029(5) 0.033(4) -0.004(4) -0.001(4) -0.004(4)
O17 0.063(7) 0.069(7) 0.060(6) -0.005(6) -0.011(5) -0.005(6)
O18 0.027(4) 0.069(7) 0.064(6) 0.010(5) 0.002(4) -0.004(4)
O19 0.043(5) 0.049(5) 0.068(5) -0.012(5) 0.000(4) -0.003(4)
O20 0.047(5) 0.079(7) 0.043(5) 0.006(5) -0.006(4) 0.006(5)
O21 0.051(6) 0.051(5) 0.072(6) -0.007(5) 0.022(4) -0.015(4)
O22 0.050(5) 0.060(5) 0.039(4) -0.002(4) -0.004(4) -0.004(4)
O23 0.054(6) 0.054(6) 0.054(5) 0.000(5) -0.010(4) 0.002(4)

loop_
_atom_type_symbol
_atom_type_description
_atom_type_scat_dispersion_real
_atom_type_scat_dispersion_imag
_atom_type_scat_source
C C 0.0033 0.0016 'International Tables Vol C Tables 4.2.6.8 and 6.1.1.4'
H H 0.0000 0.0000 'International Tables Vol C Tables 4.2.6.8 and 6.1.1.4'
N N 0.0061 0.0033 'International Tables Vol C Tables 4.2.6.8 and 6.1.1.4'
O O 0.0106 0.0060 'International Tables Vol C Tables 4.2.6.8 and 6.1.1.4'
Li Li -0.0003 0.0001 'International Tables Vol C Tables 4.2.6.8 and 6.1.1.4'
Ni Ni 0.3393 1.1124 'International Tables Vol C Tables 4.2.6.8 and 6.1.1.4'

loop_
_geom_angle_atom_site_label_1
_geom_angle_atom_site_label_2
_geom_angle_atom_site_label_3
_geom_angle
O203 Ni1 N15 162.7(3)
O203 Ni1 N22 90.6(3)
N15 Ni1 N22 95.0(3)
O203 Ni1 N4 101.0(3)
N15 Ni1 N4 96.0(3)
N22 Ni1 N4 80.5(3)
O203 Ni1 N1 97.4(3)
N15 Ni1 N1 81.2(3)
N22 Ni1 N1 164.3(3)
N4 Ni1 N1 84.6(3)
O203 Ni1 O201 62.5(2)
N15 Ni1 O201 100.4(3)
N22 Ni1 O201 98.7(3)
N4 Ni1 O201 163.5(2)
N1 Ni1 O201 97.0(3)
N29 Ni2 O203 94.5(3)
N29 Ni2 N36 91.2(3)
O203 Ni2 N36 162.3(3)
N29 Ni2 N8 82.3(3)
O203 Ni2 N8 101.4(3)
N36 Ni2 N8 96.0(3)
N29 Ni2 O202 96.6(3)
O203 Ni2 O202 62.3(2)
N36 Ni2 O202 100.4(3)
N8 Ni2 O202 163.6(2)
N29 Ni2 N11 164.4(3)
O203 Ni2 N11 96.3(3)
N36 Ni2 N11 81.9(3)
N8 Ni2 N11 84.5(3)
O202 Ni2 N11 98.5(3)
C21 N1 C2 109.5(7)
C21 N1 C14 106.7(7)
C2 N1 C14 111.6(7)
C21 N1 Ni1 103.6(5)
C2 N1 Ni1 107.3(6)
C14 N1 Ni1 117.7(5)
N1 C2 C3 112.5(8)
N1 C2 H2A 109.1
C3 C2 H2A 109.1
N1 C2 H2B 109.1
C3 C2 H2B 109.1
H2A C2 H2B 107.8
N4 C3 C2 111.7(7)
N4 C3 H3A 109.3
C2 C3 H3A 109.3
N4 C3 H3B 109.3
C2 C3 H3B 109.3
H3A C3 H3B 107.9
C3 N4 C28 113.0(7)
C3 N4 C5 108.5(7)
C28 N4 C5 108.5(7)
C3 N4 Ni1 102.1(5)
C28 N4 Ni1 106.6(6)
C5 N4 Ni1 118.2(5)
N4 C5 C6 117.6(7)
N4 C5 H5A 107.9
C6 C5 H5A 107.9
N4 C5 H5B 107.9
C6 C5 H5B 107.9
H5A C5 H5B 107.2
C5 C6 C7 109.4(8)
C5 C6 H6A 109.8
C7 C6 H6A 109.8
C5 C6 H6B 109.8
C7 C6 H6B 109.8
H6A C6 H6B 108.2
N8 C7 C6 115.6(7)
N8 C7 H7A 108.4
C6 C7 H7A 108.4
N8 C7 H7B 108.4
C6 C7 H7B 108.4
H7A C7 H7B 107.4
C7 N8 C35 110.4(7)
C7 N8 C9 108.6(7)
C35 N8 C9 110.2(7)
C7 N8 Ni2 120.7(6)
C35 N8 Ni2 105.0(5)
C9 N8 Ni2 101.5(6)
N8 C9 C10 111.0(7)
N8 C9 H9A 109.4
C10 C9 H9A 109.4
N8 C9 H9B 109.4
C10 C9 H9B 109.4
H9A C9 H9B 108.0
N11 C10 C9 113.3(8)
N11 C10 H10A 108.9
C9 C10 H10A 108.9
N11 C10 H10B 108.9
C9 C10 H10B 108.9
H10A C10 H10B 107.7
C10 N11 C12 112.9(8)
C10 N11 C42 111.8(7)
C12 N11 C42 104.3(7)
C10 N11 Ni2 106.7(6)
C12 N11 Ni2 118.1(6)
C42 N11 Ni2 102.7(6)
N11 C12 C13 113.3(8)
N11 C12 H12A 108.9
C13 C12 H12A 108.9
N11 C12 H12B 108.9
C13 C12 H12B 108.9
H12A C12 H12B 107.7
C14 C13 C12 110.0(8)
C14 C13 H13A 109.7
C12 C13 H13A 109.7
C14 C13 H13B 109.7
C12 C13 H13B 109.7
H13A C13 H13B 108.2
N1 C14 C13 114.6(8)
N1 C14 H14A 108.6
C13 C14 H14A 108.6
N1 C14 H14B 108.6
C13 C14 H14B 108.6
H14A C14 H14B 107.6
C16 N15 C20 118.7(8)
C16 N15 Ni1 113.6(6)
C20 N15 Ni1 127.2(7)
N15 C16 C17 122.0(8)
N15 C16 C21 115.1(8)
C17 C16 C21 122.8(9)
C18 C17 C16 120.2(9)
C18 C17 H17 119.9
C16 C17 H17 119.9
C17 C18 C19 117.4(8)
C17 C18 H18 121.3
C19 C18 H18 121.3
C20 C19 C18 119.4(9)
C20 C19 H19 120.3
C18 C19 H19 120.3
C19 C20 N15 122.2(9)
C19 C20 H20 118.9
N15 C20 H20 118.9
N1 C21 C16 112.3(7)
N1 C21 H21A 109.2
C16 C21 H21A 109.2
N1 C21 H21B 109.2
C16 C21 H21B 109.2
H21A C21 H21B 107.9
C27 N22 C23 118.8(8)
C27 N22 Ni1 126.4(6)
C23 N22 Ni1 113.2(6)
N22 C23 C24 122.0(9)
N22 C23 C28 115.5(8)
C24 C23 C28 122.5(9)
C23 C24 C25 117.6(9)
C23 C24 H24 121.2
C25 C24 H24 121.2
C26 C25 C24 119.2(9)
C26 C25 H25 120.4
C24 C25 H25 120.4
C27 C26 C25 119.6(10)
C27 C26 H26 120.2
C25 C26 H26 120.2
N22 C27 C26 122.7(10)
N22 C27 H27 118.7
C26 C27 H27 118.7
N4 C28 C23 109.0(7)
N4 C28 H28A 109.9
C23 C28 H28A 109.9
N4 C28 H28B 109.9
C23 C28 H28B 109.9
H28A C28 H28B 108.3
C34 N29 C30 118.0(8)
C34 N29 Ni2 128.6(7)
C30 N29 Ni2 113.4(6)
N29 C30 C31 121.8(10)
N29 C30 C35 116.6(8)
C31 C30 C35 121.2(9)
C32 C31 C30 118.0(11)
C32 C31 H31 121.0
C30 C31 H31 121.0
C31 C32 C33 120.6(11)
C31 C32 H32 119.7
C33 C32 H32 119.7
C34 C33 C32 117.2(11)
C34 C33 H33 121.4
C32 C33 H33 121.4
N29 C34 C33 124.3(11)
N29 C34 H34 117.8
C33 C34 H34 117.8
N8 C35 C30 111.5(7)
N8 C35 H35A 109.3
C30 C35 H35A 109.3
N8 C35 H35B 109.3
C30 C35 H35B 109.3
H35A C35 H35B 108.0
C41 N36 C37 118.5(7)
C41 N36 Ni2 128.7(6)
C37 N36 Ni2 112.3(6)
N36 C37 C38 120.9(9)
N36 C37 C42 116.4(7)
C38 C37 C42 122.2(9)
C39 C38 C37 120.0(9)
C39 C38 H38 120.0
C37 C38 H38 120.0
C38 C39 C40 119.5(9)
C38 C39 H39 120.2
C40 C39 H39 120.2
C41 C40 C39 118.1(10)
C41 C40 H40 120.9
C39 C40 H40 120.9
N36 C41 C40 122.7(9)
N36 C41 H41 118.6
C40 C41 H41 118.6
C37 C42 N11 111.3(8)
C37 C42 H42A 109.4
N11 C42 H42A 109.4
C37 C42 H42B 109.4
N11 C42 H42B 109.4
H42A C42 H42B 108.0
O202 N201 O201 127.0(8)
O202 N201 O203 116.9(8)
O201 N201 O203 116.1(7)
N201 O201 Li1 122.1(7)
N201 O201 Ni1 88.6(5)
Li1 O201 Ni1 145.0(6)
N201 O202 Ni2 89.1(5)
N201 O203 Ni1 92.6(5)
N201 O203 Ni2 91.7(5)
Ni1 O203 Ni2 174.5(4)
O201 Li1 O1 101.2(8)
O201 Li1 O216 125.7(10)
O1 Li1 O216 97.4(9)
O201 Li1 O213 105.9(9)
O1 Li1 O213 113.2(9)
O216 Li1 O213 112.5(8)
Li1 O1 H1 114(2)
O214 N205 O215 122.3(11)
O214 N205 O213 119.9(11)
O215 N205 O213 117.7(11)
N205 O213 Li1 116.1(9)
O217 N206 O216 124.4(11)
O217 N206 O218 119.4(11)
O216 N206 O218 116.2(10)
N206 O216 Li1 118.4(9)
N72 Ni3 N65 92.4(3)
N72 Ni3 O206 91.6(3)
N65 Ni3 O206 160.6(3)
N72 Ni3 O204 96.7(3)
N65 Ni3 O204 98.1(2)
O206 Ni3 O204 62.6(3)
N72 Ni3 N54 81.7(3)
N65 Ni3 N54 97.6(3)
O206 Ni3 N54 101.7(3)
O204 Ni3 N54 164.3(2)
N72 Ni3 N51 164.9(3)
N65 Ni3 N51 81.4(3)
O206 Ni3 N51 98.8(3)
O204 Ni3 N51 97.7(3)
N54 Ni3 N51 85.5(3)
O206 Ni4 N79 94.4(3)
O206 Ni4 N86 161.5(3)
N79 Ni4 N86 94.0(3)
O206 Ni4 N58 101.0(3)
N79 Ni4 N58 81.4(3)
N86 Ni4 N58 96.6(3)
O206 Ni4 N61 93.4(3)
N79 Ni4 N61 165.1(3)
N86 Ni4 N61 82.3(3)
N58 Ni4 N61 84.8(3)
O206 Ni4 O205 62.3(3)
N79 Ni4 O205 99.6(3)
N86 Ni4 O205 100.1(3)
N58 Ni4 O205 163.2(3)
N61 Ni4 O205 95.2(3)
C64 N51 C71 106.0(7)
C64 N51 C52 110.8(7)
C71 N51 C52 110.4(7)
C64 N51 Ni3 117.9(5)
C71 N51 Ni3 105.3(5)
C52 N51 Ni3 106.1(6)
N51 C52 C53 112.3(7)
N51 C52 H52A 109.1
C53 C52 H52A 109.1
N51 C52 H52B 109.1
C53 C52 H52B 109.1
H52A C52 H52B 107.9
N54 C53 C52 111.4(7)
N54 C53 H53A 109.3
C52 C53 H53A 109.3
N54 C53 H53B 109.3
C52 C53 H53B 109.3
H53A C53 H53B 108.0
C78 N54 C53 112.3(7)
C78 N54 C55 111.1(7)
C53 N54 C55 108.4(7)
C78 N54 Ni3 105.1(6)
C53 N54 Ni3 101.6(5)
C55 N54 Ni3 118.1(6)
N54 C55 C56 117.7(8)
N54 C55 H55A 107.9
C56 C55 H55A 107.9
N54 C55 H55B 107.9
C56 C55 H55B 107.9
H55A C55 H55B 107.2
C55 C56 C57 110.0(8)
C55 C56 H56A 109.7
C57 C56 H56A 109.7
C55 C56 H56B 109.7
C57 C56 H56B 109.7
H56A C56 H56B 108.2
N58 C57 C56 118.1(8)
N58 C57 H57A 107.8
C56 C57 H57A 107.8
N58 C57 H57B 107.8
C56 C57 H57B 107.8
H57A C57 H57B 107.1
C85 N58 C57 111.7(7)
C85 N58 C59 111.4(7)
C57 N58 C59 108.9(7)
C85 N58 Ni4 105.1(5)
C57 N58 Ni4 118.1(5)
C59 N58 Ni4 101.1(6)
N58 C59 C60 112.1(7)
N58 C59 H59A 109.2
C60 C59 H59A 109.2
N58 C59 H59B 109.2
C60 C59 H59B 109.2
H59A C59 H59B 107.9
N61 C60 C59 112.7(8)
N61 C60 H60A 109.0
C59 C60 H60A 109.0
N61 C60 H60B 109.0
C59 C60 H60B 109.0
H60A C60 H60B 107.8
C60 N61 C62 112.3(7)
C60 N61 C92 111.9(7)
C62 N61 C92 106.2(7)
C60 N61 Ni4 106.7(6)
C62 N61 Ni4 117.7(6)
C92 N61 Ni4 101.7(5)
N61 C62 C63 114.5(8)
N61 C62 H62A 108.6
C63 C62 H62A 108.6
N61 C62 H62B 108.6
C63 C62 H62B 108.6
H62A C62 H62B 107.6
C62 C63 C64 110.9(8)
C62 C63 H63A 109.5
C64 C63 H63A 109.5
C62 C63 H63B 109.5
C64 C63 H63B 109.5
H63A C63 H63B 108.1
N51 C64 C63 113.7(8)
N51 C64 H64A 108.8
C63 C64 H64A 108.8
N51 C64 H64B 108.8
C63 C64 H64B 108.8
H64A C64 H64B 107.7
C66 N65 C70 119.3(7)
C66 N65 Ni3 114.3(6)
C70 N65 Ni3 126.2(6)
N65 C66 C67 122.5(8)
N65 C66 C71 117.4(7)
C67 C66 C71 120.0(7)
C66 C67 C68 117.5(9)
C66 C67 H67 121.3
C68 C67 H67 121.3
C69 C68 C67 119.1(8)
C69 C68 H68 120.4
C67 C68 H68 120.4
C68 C69 C70 119.5(9)
C68 C69 H69 120.2
C70 C69 H69 120.2
N65 C70 C69 121.8(9)
N65 C70 H70 119.1
C69 C70 H70 119.1
C66 C71 N51 112.2(7)
C66 C71 H71A 109.2
N51 C71 H71A 109.2
C66 C71 H71B 109.2
N51 C71 H71B 109.2
H71A C71 H71B 107.9
C73 N72 C77 119.3(8)
C73 N72 Ni3 113.8(6)
C77 N72 Ni3 126.7(6)
N72 C73 C74 121.5(9)
N72 C73 C78 117.1(8)
C74 C73 C78 121.2(9)
C75 C74 C73 118.4(9)
C75 C74 H74 120.8
C73 C74 H74 120.8
C74 C75 C76 119.4(9)
C74 C75 H75 120.3
C76 C75 H75 120.3
C77 C76 C75 118.4(10)
C77 C76 H76 120.8
C75 C76 H76 120.8
N72 C77 C76 123.0(9)
N72 C77 H77 118.5
C76 C77 H77 118.5
N54 C78 C73 112.4(8)
N54 C78 H78A 109.1
C73 C78 H78A 109.1
N54 C78 H78B 109.1
C73 C78 H78B 109.1
H78A C78 H78B 107.9
C84 N79 C80 118.3(8)
C84 N79 Ni4 128.2(7)
C80 N79 Ni4 113.4(6)
N79 C80 C81 122.1(9)
N79 C80 C85 115.7(8)
C81 C80 C85 122.2(8)
C82 C81 C80 119.2(9)
C82 C81 H81 120.4
C80 C81 H81 120.4
C81 C82 C83 118.8(10)
C81 C82 H82 120.6
C83 C82 H82 120.6
C84 C83 C82 118.2(10)
C84 C83 H83 120.9
C82 C83 H83 120.9
N79 C84 C83 123.4(10)
N79 C84 H84 118.3
C83 C84 H84 118.3
N58 C85 C80 110.6(7)
N58 C85 H85A 109.5
C80 C85 H85A 109.5
N58 C85 H85B 109.5
C80 C85 H85B 109.5
H85A C85 H85B 108.1
C87 N86 C91 119.3(8)
C87 N86 Ni4 112.7(6)
C91 N86 Ni4 127.4(6)
N86 C87 C88 120.8(8)
N86 C87 C92 115.6(7)
C88 C87 C92 123.3(8)
C89 C88 C87 120.1(9)
C89 C88 H88 120.0
C87 C88 H88 120.0
C88 C89 C90 119.2(9)
C88 C89 H89 120.4
C90 C89 H89 120.4
C91 C90 C89 118.2(9)
C91 C90 H90 120.9
C89 C90 H90 120.9
N86 C91 C90 122.2(9)
N86 C91 H91 118.9
C90 C91 H91 118.9
C87 C92 N61 112.9(8)
C87 C92 H92A 109.0
N61 C92 H92A 109.0
C87 C92 H92B 109.0
N61 C92 H92B 109.0
H92A C92 H92B 107.8
O205 N202 O204 127.6(7)
O205 N202 O206 116.0(7)
O204 N202 O206 116.4(7)
N202 O204 Ni3 90.0(4)
N202 O205 Ni4 88.9(5)
N202 O206 Ni4 92.8(5)
N202 O206 Ni3 90.9(5)
Ni4 O206 Ni3 174.2(5)
O7 Li2 O5 101.4(9)
O7 Li2 O6 125.1(10)
O5 Li2 O6 100.5(11)
O7 Li2 O2 118.1(12)
O5 Li2 O2 103.3(9)
O6 Li2 O2 104.7(9)
Li2 O2 H2 116(2)
Li2 O5 H5C 122(7)
Li2 O5 H5D 131(7)
H5C O5 H5D 106(2)
Li2 O6 H6C 119(9)
Li2 O6 H6D 116(2)
H6C O6 H6D 106(2)
Li2 O7 H7C 132(4)
Li2 O7 H7D 120(2)
H7C O7 H7D 107(2)
O209 Ni5 N122 90.0(3)
O209 Ni5 N115 161.8(3)
N122 Ni5 N115 94.8(3)
O209 Ni5 N104 101.7(3)
N122 Ni5 N104 81.6(3)
N115 Ni5 N104 96.4(3)
O209 Ni5 N101 97.7(3)
N122 Ni5 N101 165.2(3)
N115 Ni5 N101 81.7(3)
N104 Ni5 N101 84.5(3)
O209 Ni5 O207 62.2(2)
N122 Ni5 O207 98.0(3)
N115 Ni5 O207 99.7(2)
N104 Ni5 O207 163.8(2)
N101 Ni5 O207 96.8(2)
N129 Ni6 O209 93.0(3)
N129 Ni6 N136 91.5(3)
O209 Ni6 N136 162.2(3)
N129 Ni6 N108 82.3(3)
O209 Ni6 N108 102.2(3)
N136 Ni6 N108 95.5(3)
N129 Ni6 N111 165.2(3)
O209 Ni6 N111 98.0(3)
N136 Ni6 N111 81.0(3)
N108 Ni6 N111 85.7(3)
N129 Ni6 O208 96.4(3)
O209 Ni6 O208 62.4(2)
N136 Ni6 O208 99.9(3)
N108 Ni6 O208 164.5(2)
N111 Ni6 O208 97.5(3)
C114 N101 C121 105.6(7)
C114 N101 C102 110.9(7)
C121 N101 C102 110.8(7)
C114 N101 Ni5 119.6(6)
C121 N101 Ni5 103.2(5)
C102 N101 Ni5 106.4(5)
N101 C102 C103 112.4(8)
N101 C102 H101 109.1
C103 C102 H101 109.1
N101 C102 H102 109.1
C103 C102 H102 109.1
H101 C102 H102 107.9
N104 C103 C102 111.4(7)
N104 C103 H103 109.4
C102 C103 H103 109.4
N104 C103 H104 109.4
C102 C103 H104 109.4
H103 C103 H104 108.0
C103 N104 C128 112.3(7)
C103 N104 C105 109.2(7)
C128 N104 C105 111.0(7)
C103 N104 Ni5 101.0(5)
C128 N104 Ni5 103.8(5)
C105 N104 Ni5 119.2(5)
N104 C105 C106 115.6(7)
N104 C105 H105 108.4
C106 C105 H105 108.4
N104 C105 H106 108.4
C106 C105 H106 108.4
H105 C105 H106 107.5
C107 C106 C105 108.0(8)
C107 C106 H107 110.1
C105 C106 H107 110.1
C107 C106 H108 110.1
C105 C106 H108 110.1
H107 C106 H108 108.4
N108 C107 C106 115.2(8)
N108 C107 H109 108.5
C106 C107 H109 108.5
N108 C107 H110 108.5
C106 C107 H110 108.5
H109 C107 H110 107.5
C135 N108 C109 112.8(7)
C135 N108 C107 110.4(7)
C109 N108 C107 107.3(7)
C135 N108 Ni6 105.7(6)
C109 N108 Ni6 102.0(5)
C107 N108 Ni6 118.6(5)
N108 C109 C110 111.5(7)
N108 C109 H111 109.3
C110 C109 H111 109.3
N108 C109 H112 109.3
C110 C109 H112 109.3
H111 C109 H112 108.0
C109 C110 N111 112.3(7)
C109 C110 H113 109.1
N111 C110 H113 109.1
C109 C110 H114 109.1
N111 C110 H114 109.1
H113 C110 H114 107.9
C142 N111 C112 107.5(7)
C142 N111 C110 111.5(7)
C112 N111 C110 109.2(7)
C142 N111 Ni6 104.3(6)
C112 N111 Ni6 118.5(5)
C110 N111 Ni6 105.8(5)
C113 C112 N111 114.0(8)
C113 C112 H115 108.8
N111 C112 H115 108.8
C113 C112 H116 108.8
N111 C112 H116 108.8
H115 C112 H116 107.7
C112 C113 C114 111.1(8)
C112 C113 H117 109.4
C114 C113 H117 109.4
C112 C113 H118 109.4
C114 C113 H118 109.4
H117 C113 H118 108.0
N101 C114 C113 113.5(8)
N101 C114 H119 108.9
C113 C114 H119 108.9
N101 C114 H120 108.9
C113 C114 H120 108.9
H119 C114 H120 107.7
C120 N115 C116 118.2(8)
C120 N115 Ni5 127.1(6)
C116 N115 Ni5 113.8(6)
N115 C116 C117 123.2(8)
N115 C116 C121 114.7(8)
C117 C116 C121 122.1(8)
C116 C117 C118 117.1(9)
C116 C117 H121 121.5
C118 C117 H121 121.5
C119 C118 C117 121.1(9)
C119 C118 H122 119.5
C117 C118 H122 119.5
C118 C119 C120 118.8(9)
C118 C119 H123 120.6
C120 C119 H123 120.6
N115 C120 C119 121.5(9)
N115 C120 H124 119.2
C119 C120 H124 119.2
N101 C121 C116 111.4(7)
N101 C121 H125 109.4
C116 C121 H125 109.4
N101 C121 H126 109.4
C116 C121 H126 109.4
H125 C121 H126 108.0
C127 N122 C123 118.3(8)
C127 N122 Ni5 127.1(6)
C123 N122 Ni5 113.2(7)
N122 C123 C124 121.0(10)
N122 C123 C128 114.7(8)
C124 C123 C128 124.2(9)
C125 C124 C123 120.3(10)
C125 C124 H127 119.8
C123 C124 H127 119.8
C124 C125 C126 119.0(9)
C124 C125 H128 120.5
C126 C125 H128 120.5
C127 C126 C125 118.4(10)
C127 C126 H129 120.8
C125 C126 H129 120.8
N122 C127 C126 122.9(9)
N122 C127 H130 118.6
C126 C127 H130 118.6
N104 C128 C123 110.1(7)
N104 C128 H131 109.6
C123 C128 H131 109.6
N104 C128 H132 109.6
C123 C128 H132 109.6
H131 C128 H132 108.1
C130 N129 C134 118.0(9)
C130 N129 Ni6 114.5(7)
C134 N129 Ni6 127.2(7)
N129 C130 C131 123.6(10)
N129 C130 C135 115.5(8)
C131 C130 C135 120.9(9)
C130 C131 C132 117.6(10)
C133 C132 C131 119.6(10)
C133 C132 H133 120.2
C131 C132 H133 120.2
C132 C133 C134 119.3(10)
C132 C133 H134 120.3
C134 C133 H134 120.3
N129 C134 C133 121.8(10)
N129 C134 H135 119.1
C133 C134 H135 119.1
N108 C135 C130 113.8(8)
N108 C135 H136 108.8
C130 C135 H136 108.8
N108 C135 H137 108.8
C130 C135 H137 108.8
H136 C135 H137 107.7
C141 N136 C137 118.5(8)
C141 N136 Ni6 127.3(6)
C137 N136 Ni6 113.9(6)
N136 C137 C138 122.8(9)
N136 C137 C142 114.9(8)
C138 C137 C142 122.1(9)
C139 C138 C137 118.1(10)
C139 C138 H138 120.9
C137 C138 H138 120.9
C140 C139 C138 119.2(9)
C140 C139 H139 120.4
C138 C139 H139 120.4
C139 C140 C141 120.4(10)
C139 C140 H140 119.8
C141 C140 H140 119.8
N136 C141 C140 120.9(9)
N111 C142 C137 112.3(7)
N111 C142 H141 109.1
C137 C142 H141 109.1
N111 C142 H142 109.1
C137 C142 H142 109.1
H141 C142 H142 107.9
O208 N203 O207 127.8(8)
O208 N203 O209 116.6(8)
O207 N203 O209 115.6(7)
N203 O207 Li3 121.8(7)
N203 O207 Ni5 88.4(5)
Li3 O207 Ni5 145.7(6)
N203 O208 Ni6 89.4(5)
N203 O209 Ni5 93.8(5)
N203 O209 Ni6 91.6(5)
Ni5 O209 Ni6 174.3(4)
O3 Li3 O219 111.3(9)
O3 Li3 O222 98.7(8)
O219 Li3 O222 112.9(9)
O3 Li3 O207 100.3(8)
O219 Li3 O207 104.3(8)
O222 Li3 O207 127.8(9)
Li3 O3 H3 114(2)
O220 N207 O219 120.4(10)
O220 N207 O221 121.2(10)
O219 N207 O221 118.4(10)
N207 O219 Li3 119.2(9)
O224 N208 O223 121.6(10)
O224 N208 O222 118.4(9)
O223 N208 O222 120.0(9)
N208 O222 Li3 111.2(8)
N172 Ni7 O212 92.7(3)
N172 Ni7 N165 92.6(3)
O212 Ni7 N165 162.1(3)
N172 Ni7 N154 81.2(3)
O212 Ni7 N154 101.6(3)
N165 Ni7 N154 96.1(3)
N172 Ni7 N151 166.1(3)
O212 Ni7 N151 96.3(3)
N165 Ni7 N151 82.0(3)
N154 Ni7 N151 86.7(3)
N172 Ni7 O211 98.2(3)
O212 Ni7 O211 62.3(3)
N165 Ni7 O211 100.0(3)
N154 Ni7 O211 163.9(3)
N151 Ni7 O211 95.3(3)
N179 Ni8 N186 93.3(3)
N179 Ni8 O212 90.5(3)
N186 Ni8 O212 160.9(3)
N179 Ni8 N158 81.6(3)
N186 Ni8 N158 97.8(3)
O212 Ni8 N158 101.3(3)
N179 Ni8 N161 165.7(3)
N186 Ni8 N161 81.4(3)
O212 Ni8 N161 98.9(3)
N158 Ni8 N161 86.0(3)
N179 Ni8 O210 97.9(3)
N186 Ni8 O210 98.7(2)
O212 Ni8 O210 62.2(2)
N158 Ni8 O210 163.5(2)
N161 Ni8 O210 96.1(3)
C171 N151 C164 105.7(7)
C171 N151 C152 111.0(7)
C164 N151 C152 111.9(7)
C171 N151 Ni7 104.0(6)
C164 N151 Ni7 118.9(5)
C152 N151 Ni7 105.0(6)
N151 C152 C153 112.8(7)
N151 C152 H151 109.0
C153 C152 H151 109.0
N151 C152 H152 109.0
C153 C152 H152 109.0
H151 C152 H152 107.8
N154 C153 C152 111.2(7)
N154 C153 H153 109.4
C152 C153 H153 109.4
N154 C153 H154 109.4
C152 C153 H154 109.4
H153 C153 H154 108.0
C177 N154 C155 111.4(7)
C177 N154 C153 110.9(7)
C155 N154 C153 108.6(7)
C177 N154 Ni7 104.7(5)
C155 N154 Ni7 120.2(5)
C153 N154 Ni7 100.3(5)
N154 C155 C156 116.0(7)
N154 C155 H155 108.3
C156 C155 H155 108.3
N154 C155 H156 108.3
C156 C155 H156 108.3
H155 C155 H156 107.4
C155 C156 C157 109.1(7)
C155 C156 H157 109.9
C157 C156 H157 109.9
C155 C156 H158 109.9
C157 C156 H158 109.9
H157 C156 H158 108.3
N158 C157 C156 117.1(7)
N158 C157 H159 108.0
C156 C157 H159 108.0
N158 C157 H160 108.0
C156 C157 H160 108.0
H159 C157 H160 107.3
C159 N158 C185 111.8(6)
C159 N158 C157 107.8(7)
C185 N158 C157 109.9(7)
C159 N158 Ni8 102.1(6)
C185 N158 Ni8 105.7(5)
C157 N158 Ni8 119.3(5)
N158 C159 C160 111.6(7)
N158 C159 H161 109.3
C160 C159 H161 109.3
N158 C159 H162 109.3
C160 C159 H162 109.3
H161 C159 H162 108.0
C159 C160 N161 113.0(7)
C159 C160 H163 109.0
N161 C160 H163 109.0
C159 C160 H164 109.0
N161 C160 H164 109.0
H163 C160 H164 107.8
C192 N161 C162 106.2(7)
C192 N161 C160 110.0(7)
C162 N161 C160 111.3(7)
C192 N161 Ni8 105.0(5)
C162 N161 Ni8 118.9(5)
C160 N161 Ni8 105.2(5)
N161 C162 C163 114.0(8)
N161 C162 H165 108.7
C163 C162 H165 108.7
N161 C162 H166 108.7
C163 C162 H166 108.7
H165 C162 H166 107.6
C162 C163 C164 110.5(8)
C162 C163 H167 109.6
C164 C163 H167 109.6
C162 C163 H168 109.6
C164 C163 H168 109.6
H167 C163 H168 108.1
N151 C164 C163 113.6(8)
N151 C164 H169 108.8
C163 C164 H169 108.8
N151 C164 H170 108.8
C163 C164 H170 108.8
H169 C164 H170 107.7
C170 N165 C166 118.2(8)
C170 N165 Ni7 128.7(6)
C166 N165 Ni7 112.9(6)
N165 C166 C167 121.2(9)
N165 C166 C171 116.0(7)
C167 C166 C171 122.8(9)
C168 C167 C166 120.3(9)
C168 C167 H171 119.9
C166 C167 H171 119.9
C167 C168 C169 119.0(9)
C167 C168 H172 120.5
C169 C168 H172 120.5
C170 C169 C168 117.2(9)
C170 C169 H173 121.4
C168 C169 H173 121.4
N165 C170 C169 124.0(9)
N165 C170 H174 118.0
C169 C170 H174 118.0
N151 C171 C166 112.7(8)
N151 C171 H175 109.1
C166 C171 H175 109.1
N151 C171 H176 109.1
C166 C171 H176 109.1
H175 C171 H176 107.8
C173 N172 C176 119.4(8)
C173 N172 Ni7 114.1(6)
C176 N172 Ni7 126.5(6)
N172 C173 C174 120.7(9)
N172 C173 C177 114.7(8)
C174 C173 C177 124.1(9)
C175 C174 C173 120.9(10)
C175 C174 H177 119.6
C173 C174 H177 119.6
C174 C175 C178 119.4(9)
C174 C175 H178 120.3
C178 C175 H178 120.3
N172 C176 C178 122.0(9)
N172 C176 H179 119.0
C178 C176 H179 119.0
C176 C178 C175 117.5(10)
C176 C178 H180 121.2
C175 C178 H180 121.2
N154 C177 C173 112.2(7)
N154 C177 H181 109.2
C173 C177 H181 109.2
N154 C177 H182 109.2
C173 C177 H182 109.2
H181 C177 H182 107.9
C184 N179 C180 119.8(8)
C184 N179 Ni8 126.6(6)
C180 N179 Ni8 113.5(6)
N179 C180 C181 120.4(8)
N179 C180 C185 115.7(7)
C181 C180 C185 123.8(8)
C180 C181 C182 120.7(9)
C180 C181 H183 119.7
C182 C181 H183 119.7
C181 C182 C183 118.2(9)
C181 C182 H184 120.9
C183 C182 H184 120.9
C184 C183 C182 118.6(9)
C184 C183 H185 120.7
C182 C183 H185 120.7
N179 C184 C183 122.2(9)
N179 C184 H186 118.9
C183 C184 H186 118.9
N158 C185 C180 112.0(7)
N158 C185 H187 109.2
C180 C185 H187 109.2
N158 C185 H188 109.2
C180 C185 H188 109.2
H187 C185 H188 107.9
C187 N186 C191 118.0(7)
C187 N186 Ni8 114.7(6)
C191 N186 Ni8 127.3(6)
N186 C187 C188 123.7(9)
N186 C187 C192 115.5(7)
C188 C187 C192 120.7(8)
C187 C188 C189 116.7(9)
C187 C188 H189 121.7
C189 C188 H189 121.7
C190 C189 C188 119.9(9)
C190 C189 H190 120.1
C188 C189 H190 120.1
C191 C190 C189 119.8(10)
C191 C190 H191 120.1
C189 C190 H191 120.1
N186 C191 C190 122.0(10)
N186 C191 H192 119.0
C190 C191 H192 119.0
N161 C192 C187 113.5(7)
N161 C192 H193 108.9
C187 C192 H193 108.9
N161 C192 H194 108.9
C187 C192 H194 108.9
H193 C192 H194 107.7
O211 N204 O210 126.6(10)
O211 N204 O212 117.0(8)
O210 N204 O212 116.4(9)
N204 O210 Ni8 88.8(6)
N204 O211 Ni7 88.7(6)
N204 O212 Ni7 92.0(5)
N204 O212 Ni8 92.5(5)
Ni7 O212 Ni8 175.2(4)
O8 Li4 O10 105.8(8)
O8 Li4 O9 121.4(9)
O10 Li4 O9 101.8(9)
O8 Li4 O4 115.6(9)
O10 Li4 O4 106.1(9)
O9 Li4 O4 104.3(8)
Li4 O4 H4 114(2)
Li4 O8 H8A 125(6)
Li4 O8 H8B 120(2)
H8A O8 H8B 107(2)
Li4 O9 H9C 128(7)
Li4 O9 H9D 126(7)
H9C O9 H9D 106(2)
Li4 O10 H10C 118(7)
Li4 O10 H10D 135(7)
H10C O10 H10D 106(2)
O225 N209 O226 121.7(10)
O225 N209 O227 117.7(9)
O226 N209 O227 120.6(9)
O230 N210 O228 119.5(9)
O230 N210 O229 119.4(9)
O228 N210 O229 121.1(10)
O233 N211 O231 120.1(10)
O233 N211 O232 120.7(10)
O231 N211 O232 119.1(9)
O236 N212 O234 124.4(11)
O236 N212 O235 116.6(11)
O234 N212 O235 118.8(10)
O239 N213 O238 123.1(13)
O239 N213 O237 118.6(13)
O238 N213 O237 118.2(13)
O241 N214 O240 121.9(10)
O241 N214 O242 117.7(11)
O240 N214 O242 120.4(10)
O243 N215 O245 119.3(9)
O243 N215 O244 121.7(10)
O245 N215 O244 119.0(9)
O248 N216 O247 122.8(12)
O248 N216 O246 119.8(11)
O247 N216 O246 117.4(11)
H11A O11 H11B 107(2)
H12C O12 H12D 106(2)
H13C O13 H13D 106(2)
H14C O14 H14D 107(2)
H15A O15 H15B 107(2)
H16A O16 H16B 107(2)
H17A O17 H17B 106(2)
H18A O18 H18B 105(2)
H19A O19 H19B 106(2)
H20A O20 H20B 106(2)
H21C O21 H21D 107(2)
H22A O22 H22B 106(2)
H23A O23 H23B 106(2)

loop_
_geom_bond_atom_site_label_1
_geom_bond_atom_site_label_2
_geom_bond_distance
Ni1 O203 2.070(6)
Ni1 N15 2.073(7)
Ni1 N22 2.087(8)
Ni1 N4 2.132(8)
Ni1 N1 2.139(8)
Ni1 O201 2.166(6)
Ni2 N29 2.046(8)
Ni2 O203 2.076(6)
Ni2 N36 2.095(7)
Ni2 N8 2.129(8)
Ni2 O202 2.155(6)
Ni2 N11 2.158(8)
N1 C21 1.471(11)
N1 C2 1.494(12)
N1 C14 1.516(11)
C2 C3 1.538(13)
C2 H2A 0.9700
C2 H2B 0.9700
C3 N4 1.477(12)
C3 H3A 0.9700
C3 H3B 0.9700
N4 C28 1.477(11)
N4 C5 1.504(11)
C5 C6 1.528(12)
C5 H5A 0.9700
C5 H5B 0.9700
C6 C7 1.543(12)
C6 H6A 0.9700
C6 H6B 0.9700
C7 N8 1.480(11)
C7 H7A 0.9700
C7 H7B 0.9700
N8 C35 1.494(11)
N8 C9 1.496(12)
C9 C10 1.527(14)
C9 H9A 0.9700
C9 H9B 0.9700
C10 N11 1.478(13)
C10 H10A 0.9700
C10 H10B 0.9700
N11 C12 1.482(12)
N11 C42 1.516(11)
C12 C13 1.559(12)
C12 H12A 0.9700
C12 H12B 0.9700
C13 C14 1.526(12)
C13 H13A 0.9700
C13 H13B 0.9700
C14 H14A 0.9700
C14 H14B 0.9700
N15 C16 1.333(12)
N15 C20 1.368(11)
C16 C17 1.386(12)
C16 C21 1.495(12)
C17 C18 1.384(13)
C17 H17 0.9300
C18 C19 1.417(15)
C18 H18 0.9300
C19 C20 1.363(13)
C19 H19 0.9300
C20 H20 0.9300
C21 H21A 0.9700
C21 H21B 0.9700
N22 C27 1.338(12)
N22 C23 1.352(12)
C23 C24 1.397(13)
C23 C28 1.507(13)
C24 C25 1.410(16)
C24 H24 0.9300
C25 C26 1.375(15)
C25 H25 0.9300
C26 C27 1.365(14)
C26 H26 0.9300
C27 H27 0.9300
C28 H28A 0.9700
C28 H28B 0.9700
N29 C34 1.340(13)
N29 C30 1.359(12)
C30 C31 1.410(13)
C30 C35 1.504(13)
C31 C32 1.377(17)
C31 H31 0.9300
C32 C33 1.403(18)
C32 H32 0.9300
C33 C34 1.374(15)
C33 H33 0.9300
C34 H34 0.9300
C35 H35A 0.9700
C35 H35B 0.9700
N36 C41 1.324(12)
N36 C37 1.363(12)
C37 C38 1.389(12)
C37 C42 1.502(13)
C38 C39 1.348(14)
C38 H38 0.9300
C39 C40 1.395(15)
C39 H39 0.9300
C40 C41 1.387(12)
C40 H40 0.9300
C41 H41 0.9300
C42 H42A 0.9700
C42 H42B 0.9700
N201 O202 1.268(10)
N201 O201 1.289(10)
N201 O203 1.303(11)
O201 Li1 1.970(17)
Li1 O1 1.98(2)
Li1 O216 2.01(2)
Li1 O213 2.03(2)
O1 H1 0.818(13)
N205 O214 1.235(13)
N205 O215 1.240(13)
N205 O213 1.304(13)
N206 O217 1.200(11)
N206 O216 1.238(11)
N206 O218 1.253(13)
Ni3 N72 2.040(7)
Ni3 N65 2.075(7)
Ni3 O206 2.088(7)
Ni3 O204 2.117(6)
Ni3 N54 2.127(8)
Ni3 N51 2.150(7)
Ni4 O206 2.054(7)
Ni4 N79 2.060(8)
Ni4 N86 2.080(7)
Ni4 N58 2.131(8)
Ni4 N61 2.151(8)
Ni4 O205 2.152(7)
N51 C64 1.496(11)
N51 C71 1.499(12)
N51 C52 1.502(12)
C52 C53 1.531(13)
C52 H52A 0.9700
C52 H52B 0.9700
C53 N54 1.494(11)
C53 H53A 0.9700
C53 H53B 0.9700
N54 C78 1.481(12)
N54 C55 1.495(11)
C55 C56 1.525(12)
C55 H55A 0.9700
C55 H55B 0.9700
C56 C57 1.530(12)
C56 H56A 0.9700
C56 H56B 0.9700
C57 N58 1.484(11)
C57 H57A 0.9700
C57 H57B 0.9700
N58 C85 1.471(11)
N58 C59 1.488(11)
C59 C60 1.518(14)
C59 H59A 0.9700
C59 H59B 0.9700
C60 N61 1.483(12)
C60 H60A 0.9700
C60 H60B 0.9700
N61 C62 1.493(11)
N61 C92 1.496(11)
C62 C63 1.531(12)
C62 H62A 0.9700
C62 H62B 0.9700
C63 C64 1.533(12)
C63 H63A 0.9700
C63 H63B 0.9700
C64 H64A 0.9700
C64 H64B 0.9700
N65 C66 1.326(11)
N65 C70 1.340(11)
C66 C67 1.405(11)
C66 C71 1.498(12)
C67 C68 1.411(14)
C67 H67 0.9300
C68 C69 1.362(15)
C68 H68 0.9300
C69 C70 1.392(12)
C69 H69 0.9300
C70 H70 0.9300
C71 H71A 0.9700
C71 H71B 0.9700
N72 C73 1.336(12)
N72 C77 1.347(12)
C73 C74 1.407(13)
C73 C78 1.498(13)
C74 C75 1.395(15)
C74 H74 0.9300
C75 C76 1.395(15)
C75 H75 0.9300
C76 C77 1.369(13)
C76 H76 0.9300
C77 H77 0.9300
C78 H78A 0.9700
C78 H78B 0.9700
N79 C84 1.334(12)
N79 C80 1.356(12)
C80 C81 1.385(13)
C80 C85 1.523(13)
C81 C82 1.377(15)
C81 H81 0.9300
C82 C83 1.411(16)
C82 H82 0.9300
C83 C84 1.373(14)
C83 H83 0.9300
C84 H84 0.9300
C85 H85A 0.9700
C85 H85B 0.9700
N86 C87 1.335(12)
N86 C91 1.338(12)
C87 C88 1.406(11)
C87 C92 1.492(12)
C88 C89 1.349(13)
C88 H88 0.9300
C89 C90 1.394(14)
C89 H89 0.9300
C90 C91 1.392(13)
C90 H90 0.9300
C91 H91 0.9300
C92 H92A 0.9700
C92 H92B 0.9700
N202 O205 1.273(9)
N202 O204 1.280(9)
N202 O206 1.292(11)
Li2 O7 1.90(2)
Li2 O5 1.93(2)
Li2 O6 1.94(2)
Li2 O2 1.965(19)
O2 H2 0.817(13)
O5 H5C 0.853(13)
O5 H5D 0.852(13)
O6 H6C 0.851(13)
O6 H6D 0.852(13)
O7 H7C 0.849(13)
O7 H7D 0.847(12)
Ni5 O209 2.055(6)
Ni5 N122 2.063(8)
Ni5 N115 2.072(7)
Ni5 N104 2.139(7)
Ni5 N101 2.152(7)
Ni5 O207 2.187(6)
Ni6 N129 2.047(8)
Ni6 O209 2.081(6)
Ni6 N136 2.090(8)
Ni6 N108 2.115(7)
Ni6 N111 2.143(7)
Ni6 O208 2.151(6)
N101 C114 1.491(11)
N101 C121 1.497(11)
N101 C102 1.498(11)
C102 C103 1.527(13)
C102 H101 0.9700
C102 H102 0.9700
C103 N104 1.475(11)
C103 H103 0.9700
C103 H104 0.9700
N104 C128 1.489(12)
N104 C105 1.489(11)
C105 C106 1.551(12)
C105 H105 0.9700
C105 H106 0.9700
C106 C107 1.540(12)
C106 H107 0.9700
C106 H108 0.9700
C107 N108 1.504(11)
C107 H109 0.9700
C107 H110 0.9700
N108 C135 1.467(13)
N108 C109 1.499(11)
C109 C110 1.514(13)
C109 H111 0.9700
C109 H112 0.9700
C110 N111 1.533(12)
C110 H113 0.9700
C110 H114 0.9700
N111 C142 1.483(12)
N111 C112 1.525(12)
C112 C113 1.520(12)
C112 H115 0.9700
C112 H116 0.9700
C113 C114 1.553(13)
C113 H117 0.9700
C113 H118 0.9700
C114 H119 0.9700
C114 H120 0.9700
N115 C120 1.338(11)
N115 C116 1.353(12)
C116 C117 1.382(12)
C116 C121 1.515(12)
C117 C118 1.390(13)
C117 H121 0.9300
C118 C119 1.346(14)
C118 H122 0.9300
C119 C120 1.410(12)
C119 H123 0.9300
C120 H124 0.9300
C121 H125 0.9700
C121 H126 0.9700
N122 C127 1.348(12)
N122 C123 1.355(12)
C123 C124 1.369(14)
C123 C128 1.499(15)
C124 C125 1.365(15)
C124 H127 0.9300
C125 C126 1.391(15)
C125 H128 0.9300
C126 C127 1.361(14)
C126 H129 0.9300
C127 H130 0.9300
C128 H131 0.9700
C128 H132 0.9700
N129 C130 1.336(12)
N129 C134 1.352(12)
C130 C131 1.372(14)
C130 C135 1.523(14)
C131 C132 1.390(16)
C132 C133 1.372(17)
C132 H133 0.9300
C133 C134 1.374(15)
C133 H134 0.9300
C134 H135 0.9300
C135 H136 0.9700
C135 H137 0.9700
N136 C141 1.332(12)
N136 C137 1.348(12)
C137 C138 1.383(12)
C137 C142 1.513(14)
C138 C139 1.383(15)
C138 H138 0.9300
C139 C140 1.351(14)
C139 H139 0.9300
C140 C141 1.399(12)
C140 H140 0.9300
C142 H141 0.9700
C142 H142 0.9700
N203 O208 1.271(10)
N203 O207 1.286(10)
N203 O209 1.306(10)
O207 Li3 2.015(18)
Li3 O3 1.987(19)
Li3 O219 2.006(19)
Li3 O222 2.015(19)
O3 H3 0.822(13)
N207 O220 1.226(12)
N207 O219 1.249(12)
N207 O221 1.270(12)
N208 O224 1.214(11)
N208 O223 1.242(10)
N208 O222 1.259(10)
Ni7 N172 2.055(7)
Ni7 O212 2.074(6)
Ni7 N165 2.081(7)
Ni7 N154 2.103(8)
Ni7 N151 2.138(8)
Ni7 O211 2.156(6)
Ni8 N179 2.071(7)
Ni8 N186 2.074(7)
Ni8 O212 2.076(6)
Ni8 N158 2.101(8)
Ni8 N161 2.144(7)
Ni8 O210 2.160(6)
N151 C171 1.491(12)
N151 C164 1.497(10)
N151 C152 1.503(12)
C152 C153 1.527(13)
C152 H151 0.9700
C152 H152 0.9700
C153 N154 1.502(11)
C153 H153 0.9700
C153 H154 0.9700
N154 C177 1.480(11)
N154 C155 1.499(11)
C155 C156 1.536(12)
C155 H155 0.9700
C155 H156 0.9700
C156 C157 1.561(12)
C156 H157 0.9700
C156 H158 0.9700
C157 N158 1.493(11)
C157 H159 0.9700
C157 H160 0.9700
N158 C159 1.487(11)
N158 C185 1.487(11)
C159 C160 1.518(13)
C159 H161 0.9700
C159 H162 0.9700
C160 N161 1.520(12)
C160 H163 0.9700
C160 H164 0.9700
N161 C192 1.492(11)
N161 C162 1.494(11)
C162 C163 1.542(12)
C162 H165 0.9700
C162 H166 0.9700
C163 C164 1.553(12)
C163 H167 0.9700
C163 H168 0.9700
C164 H169 0.9700
C164 H170 0.9700
N165 C170 1.322(11)
N165 C166 1.356(12)
C166 C167 1.370(12)
C166 C171 1.501(13)
C167 C168 1.368(14)
C167 H171 0.9300
C168 C169 1.393(15)
C168 H172 0.9300
C169 C170 1.380(12)
C169 H173 0.9300
C170 H174 0.9300
C171 H175 0.9700
C171 H176 0.9700
N172 C173 1.349(12)
N172 C176 1.352(11)
C173 C174 1.383(13)
C173 C177 1.487(13)
C174 C175 1.348(15)
C174 H177 0.9300
C175 C178 1.409(15)
C175 H178 0.9300
C176 C178 1.396(13)
C176 H179 0.9300
C178 H180 0.9300
C177 H181 0.9700
C177 H182 0.9700
N179 C184 1.327(11)
N179 C180 1.350(11)
C180 C181 1.373(13)
C180 C185 1.496(11)
C181 C182 1.377(14)
C181 H183 0.9300
C182 C183 1.392(15)
C182 H184 0.9300
C183 C184 1.383(13)
C183 H185 0.9300
C184 H186 0.9300
C185 H187 0.9700
C185 H188 0.9700
N186 C187 1.348(11)
N186 C191 1.356(12)
C187 C188 1.391(11)
C187 C192 1.502(12)
C188 C189 1.393(14)
C188 H189 0.9300
C189 C190 1.387(16)
C189 H190 0.9300
C190 C191 1.360(13)
C190 H191 0.9300
C191 H192 0.9300
C192 H193 0.9700
C192 H194 0.9700
N204 O211 1.279(11)
N204 O210 1.287(10)
N204 O212 1.290(12)
Li4 O8 1.902(18)
Li4 O10 1.911(19)
Li4 O9 1.942(18)
Li4 O4 1.975(18)
O4 H4 0.825(13)
O8 H8A 0.849(13)
O8 H8B 0.848(12)
O9 H9C 0.852(13)
O9 H9D 0.853(13)
O10 H10C 0.852(13)
O10 H10D 0.850(13)
N209 O225 1.212(12)
N209 O226 1.223(10)
N209 O227 1.264(12)
N210 O230 1.237(11)
N210 O228 1.243(11)
N210 O229 1.261(10)
N211 O233 1.217(11)
N211 O231 1.250(12)
N211 O232 1.278(11)
N212 O236 1.216(12)
N212 O234 1.235(11)
N212 O235 1.257(12)
N213 O239 1.176(14)
N213 O238 1.200(12)
N213 O237 1.230(12)
N214 O241 1.239(12)
N214 O240 1.253(12)
N214 O242 1.259(11)
N215 O243 1.205(10)
N215 O245 1.228(11)
N215 O244 1.230(11)
N216 O248 1.225(12)
N216 O247 1.237(12)
N216 O246 1.262(13)
O11 H11A 0.846(13)
O11 H11B 0.849(13)
O12 H12C 0.851(13)
O12 H12D 0.854(13)
O13 H13C 0.849(13)
O13 H13D 0.851(13)
O14 H14C 0.844(13)
O14 H14D 0.849(13)
O15 H15A 0.848(13)
O15 H15B 0.847(13)
O16 H16A 0.847(13)
O16 H16B 0.848(13)
O17 H17A 0.852(13)
O17 H17B 0.854(13)
O18 H18A 0.856(13)
O18 H18B 0.852(13)
O19 H19A 0.852(13)
O19 H19B 0.851(13)
O20 H20A 0.850(13)
O20 H20B 0.853(13)
O21 H21C 0.848(13)
O21 H21D 0.847(13)
O22 H22A 0.851(13)
O22 H22B 0.853(13)
O23 H23A 0.850(13)
O23 H23B 0.851(13)

loop_
_geom_hbond_atom_site_label_D
_geom_hbond_atom_site_label_H
_geom_hbond_atom_site_label_A
_geom_hbond_distance_DH
_geom_hbond_distance_HA
_geom_hbond_distance_DA
_geom_hbond_angle_DHA
_geom_hbond_site_symmetry_A
C3 H3A N15 0.97 2.59 3.091(12) 112.3 .
C5 H5A O245 0.97 2.49 3.269(13) 137.2 .
C6 H6B O203 0.97 2.18 2.933(11) 133.4 .
C9 H9B N36 0.97 2.57 3.093(12) 113.9 .
C12 H12B O214 0.97 2.62 3.566(14) 165.8 .
C13 H13B O203 0.97 2.30 2.929(12) 121.9 .
C26 H26 O225 0.93 2.61 3.338(16) 135.7 .
C28 H28A O11 0.97 2.64 3.547(13) 156.3 .
C31 H31 O214 0.93 2.40 3.228(15) 148.0 1_455
C35 H35B O215 0.97 2.60 3.478(13) 151.0 1_455
C35 H35B O13 0.97 2.64 3.425(13) 138.7 .
C41 H41 N29 0.93 2.62 3.137(11) 115.9 .
C41 H41 O246 0.93 2.55 3.299(14) 137.7 1_454
O1 H1 O227 0.818(13) 2.08(5) 2.816(14) 150(10) .
C52 H52A O236 0.97 2.64 3.545(13) 155.6 .
C53 H53B N65 0.97 2.66 3.157(11) 112.5 .
C55 H55A O216 0.97 2.52 3.463(13) 163.7 1_565
C55 H55B O227 0.97 2.61 3.368(14) 135.6 1_565
C56 H56A O206 0.97 2.16 2.908(12) 132.5 .
C59 H59A N86 0.97 2.60 3.115(13) 113.5 .
C60 H60A O226 0.97 2.40 3.261(12) 147.0 1_565
C63 H63B O206 0.97 2.28 2.905(12) 121.5 .
C70 H70 N72 0.93 2.56 3.103(11) 117.2 .
C70 H70 O235 0.93 2.52 3.232(13) 133.4 1_655
C71 H71A O236 0.97 2.35 3.304(13) 169.3 .
C71 H71B O231 0.97 2.63 3.389(13) 135.3 .
C77 H77 O244 0.93 2.58 3.209(14) 125.8 1_655
C84 H84 O244 0.93 2.64 3.358(13) 135.0 1_655
C91 H91 N79 0.93 2.67 3.195(12) 116.6 .
C91 H91 O22 0.93 2.56 3.219(13) 127.9 1_654
C92 H92B O21 0.97 2.63 3.416(13) 137.9 .
O2 H2 O245 0.817(13) 2.13(3) 2.898(12) 158(6) 1_655
O5 H5C O204 0.853(13) 1.92(4) 2.737(9) 161(11) .
O5 H5D N211 0.852(13) 2.69(5) 3.481(11) 156(11) .
O5 H5D O232 0.852(13) 1.95(2) 2.802(10) 173(11) .
O6 H6C O237 0.851(13) 2.12(8) 2.853(12) 145(12) .
O6 H6D O12 0.852(13) 2.06(8) 2.751(13) 138(10) .
O7 H7C N205 0.849(13) 2.68(3) 3.449(14) 151(5) .
O7 H7C O213 0.849(13) 2.35(2) 3.194(13) 175(13) .
O7 H7C O215 0.849(13) 2.28(5) 2.852(12) 125(5) .
O7 H7D O11 0.847(12) 1.943(17) 2.790(11) 178(9) 1_655
C103 H104 N115 0.97 2.54 3.077(12) 115.0 .
C106 H108 O209 0.97 2.15 2.922(11) 134.9 .
C109 H111 N136 0.97 2.57 3.085(12) 113.4 .
C113 H118 O209 0.97 2.25 2.928(11) 126.5 .
C120 H124 N122 0.93 2.69 3.210(12) 116.1 .
C127 H130 O230 0.93 2.59 3.480(13) 160.6 .
C128 H132 O15 0.97 2.57 3.509(12) 161.8 1_645
C135 H136 O220 0.97 2.56 3.438(13) 150.6 1_655
C135 H137 O248 0.97 2.54 3.315(13) 137.4 .
O3 H3 O230 0.822(13) 2.10(6) 2.796(11) 142(9) .
C152 H152 O229 0.97 2.51 3.441(11) 161.6 .
C153 H154 N165 0.97 2.52 3.056(11) 114.6 .
C156 H157 O212 0.97 2.19 2.930(12) 132.4 .
C157 H160 O222 0.97 2.45 3.407(12) 167.5 .
C159 H161 N186 0.97 2.64 3.133(12) 112.1 .
C163 H167 O229 0.97 2.65 3.420(13) 136.3 .
C163 H168 O212 0.97 2.30 2.949(11) 123.4 .
C170 H174 N172 0.93 2.64 3.171(11) 116.9 .
C171 H176 O239 0.97 2.47 3.431(15) 172.7 1_556
C183 H185 O19 0.93 2.55 3.387(14) 149.7 1_455
C188 H189 O231 0.93 2.64 3.504(14) 154.2 .
C191 H192 N179 0.93 2.65 3.173(11) 116.6 .
C192 H193 O233 0.97 2.53 3.465(12) 161.0 .
C192 H194 O234 0.97 2.47 3.337(13) 149.4 .
O4 H4 O211 0.825(13) 1.97(3) 2.748(9) 158(7) .
O8 H8A N207 0.849(13) 2.62(4) 3.447(13) 164(11) 1_565
O8 H8A O219 0.849(13) 2.50(4) 3.305(12) 157(7) 1_565
O8 H8A O220 0.849(13) 2.09(5) 2.819(12) 144(7) 1_565
O8 H8B O15 0.848(12) 2.07(6) 2.811(12) 146(11) .
O9 H9C N214 0.852(13) 2.65(3) 3.492(13) 170(11) .
O9 H9C O241 0.852(13) 2.45(7) 3.172(14) 143(10) .
O9 H9C O242 0.852(13) 2.31(5) 3.099(14) 155(11) .
O9 H9D O22 0.853(13) 1.96(4) 2.786(12) 162(12) .
O10 H10C N204 0.852(13) 2.66(6) 3.396(13) 145(10) .
O10 H10C O210 0.852(13) 1.86(3) 2.685(10) 164(10) .
O10 H10D O234 0.850(13) 1.96(4) 2.793(12) 166(13) .
O11 H11A O232 0.846(13) 2.11(6) 2.865(12) 148(10) 1_455
O11 H11B O14 0.849(13) 2.00(6) 2.769(12) 150(11) .
O12 H12C O231 0.851(13) 2.22(9) 2.960(13) 145(14) .
O12 H12D N215 0.854(13) 2.51(4) 3.326(12) 161(12) .
O12 H12D O244 0.854(13) 1.92(4) 2.757(12) 167(16) .
O13 H13C O238 0.849(13) 2.14(11) 2.828(16) 138(15) 1_455
O13 H13D O215 0.851(13) 2.26(11) 2.977(14) 142(15) 1_455
O14 H14C O223 0.844(13) 2.11(5) 2.914(12) 159(12) .
O14 H14D N206 0.849(13) 2.70(3) 3.525(13) 166(9) 1_455
O14 H14D O218 0.849(13) 2.06(3) 2.896(13) 167(9) 1_455
O15 H15A O235 0.848(13) 2.00(5) 2.806(13) 158(13) .
O15 H15B O16 0.847(13) 2.02(8) 2.739(11) 142(11) 1_565
O16 H16A O217 0.847(13) 2.08(3) 2.909(13) 168(10) 1_455
O16 H16B O224 0.848(13) 2.38(9) 3.015(13) 132(11) .
O17 H17A O247 0.852(13) 2.40(14) 2.953(14) 123(14) 1_454
O17 H17B O13 0.854(13) 2.26(12) 2.900(15) 131(14) .
O18 H18A O240 0.856(13) 1.98(6) 2.783(13) 155(14) .
O18 H18B O4 0.852(13) 2.44(13) 2.879(12) 113(11) 1_655
O19 H19A O234 0.852(13) 2.37(13) 2.842(14) 115(11) .
O19 H19B O18 0.851(13) 2.09(7) 2.807(13) 141(10) .
O20 H20A O21 0.850(13) 1.94(3) 2.785(13) 173(15) 1_556
O20 H20B O241 0.853(13) 2.00(4) 2.833(13) 167(16) .
O21 H21C O243 0.848(13) 2.20(8) 2.959(12) 148(13) .
O21 H21D O237 0.847(13) 2.56(12) 3.155(18) 128(12) .
O21 H21D O239 0.847(13) 2.26(5) 3.071(19) 160(12) .
O22 H22A O23 0.851(13) 1.92(5) 2.708(13) 154(11) .
O22 H22B O20 0.853(13) 1.99(6) 2.796(13) 158(13) .
O23 H23A O246 0.850(13) 1.96(4) 2.789(13) 164(12) 1_465
